data_2108657
loop_
_publ_author_name
'Gilski, Miroslaw'
'Bernatowicz, Piotr'
'Sakowicz, Arkadiusz'
'Szyma\'nski, Marek P.'
'Zalewska, Aldona'
'Szumna, Agnieszka'
'Jask\'olski, Mariusz'

_publ_section_title
;
 C~60~ in a peptidic cage: a case of symmetry mismatch studied by
 crystallography and solid-state NMR
;
_journal_coeditor_code LO5072
_journal_issue 5
_journal_name_full 'Acta Crystallographica Section B'
_journal_page_first
;
;
_journal_paper_doi 10.1107/S2052520620009944
_journal_volume 76
_journal_year 2020
_chemical_formula_sum 'C260 H264 N24 O40'
_chemical_formula_weight 4365.00
_space_group_crystal_system tetragonal
_space_group_IT_number 97
_space_group_name_Hall 'I 4 2'
_space_group_name_H-M_alt 'I 4 2 2'
_atom_sites_solution_hydrogens geom
_audit_creation_method SHELXL-2018/3
_cell_angle_alpha 90
_cell_angle_beta 90
_cell_angle_gamma 90
_cell_formula_units_Z 2
_cell_length_a 21.91(2)
_cell_length_b 21.91(2)
_cell_length_c 25.44(3)
_cell_measurement_reflns_used 5405
_cell_measurement_temperature 100
_cell_measurement_theta_max 29.553
_cell_measurement_theta_min 1.427
_cell_volume 12212(2)
_computing_structure_refinement 'SHELXL-2018/3 (Sheldrick, 2018)'
_diffrn_ambient_temperature 100
_diffrn_detector_area_resol_mean 13.3
_diffrn_measured_fraction_theta_full 0.994
_diffrn_measured_fraction_theta_max 0.994
_diffrn_measurement_device_type MD3_Microdiffractometer
_diffrn_measurement_method rotation
_diffrn_radiation_type synchrotron
_diffrn_radiation_wavelength 0.8266
_diffrn_reflns_av_R_equivalents 0.0483
_diffrn_reflns_av_unetI/netI 0.0308
_diffrn_reflns_Laue_measured_fraction_full 0.994
_diffrn_reflns_Laue_measured_fraction_max 0.994
_diffrn_reflns_limit_h_max 26
_diffrn_reflns_limit_h_min -24
_diffrn_reflns_limit_k_max 25
_diffrn_reflns_limit_k_min -25
_diffrn_reflns_limit_l_max 30
_diffrn_reflns_limit_l_min -30
_diffrn_reflns_number 31450
_diffrn_reflns_point_group_measured_fraction_full 0.992
_diffrn_reflns_point_group_measured_fraction_max 0.992
_diffrn_reflns_theta_full 29.553
_diffrn_reflns_theta_max 29.553
_diffrn_reflns_theta_min 1.427
_diffrn_source synchrotron
_exptl_absorpt_coefficient_mu 0.112
_exptl_crystal_colour orange
_exptl_crystal_density_diffrn 1.187
_exptl_crystal_description prism
_exptl_crystal_F_000 4624
_refine_diff_density_max 1.492
_refine_diff_density_min -0.344
_refine_diff_density_rms 0.101
_refine_ls_abs_structure_details
;
 Flack x determined using 2276 quotients [(I+)-(I-)]/[(I+)+(I-)]
 (Parsons, Flack and Wagner, Acta Cryst. B69 (2013) 249-259).
;
_refine_ls_abs_structure_Flack -0.05(14)
_refine_ls_extinction_method none
_refine_ls_goodness_of_fit_ref 1.124
_refine_ls_hydrogen_treatment constr
_refine_ls_matrix_type full
_refine_ls_number_parameters 660
_refine_ls_number_reflns 5405
_refine_ls_number_restraints 1669
_refine_ls_restrained_S_all 0.987
_refine_ls_R_factor_all 0.0889
_refine_ls_R_factor_gt 0.0845
_refine_ls_shift/su_max 0.000
_refine_ls_shift/su_mean 0.000
_refine_ls_structure_factor_coef Fsqd
_refine_ls_weighting_details 'w=1/[\s^2^(Fo^2^)+(0.1753P)^2^+10.7774P] where P=(Fo^2^+2Fc^2^)/3'
_refine_ls_weighting_scheme calc
_refine_ls_wR_factor_gt 0.2386
_refine_ls_wR_factor_ref 0.2587
_reflns_Friedel_coverage 0.779
_reflns_Friedel_fraction_full 0.990
_reflns_Friedel_fraction_max 0.990
_reflns_number_gt 5281
_reflns_number_total 5405
_reflns_threshold_expression 'I > 2\s(I)'
_cod_data_source_file lo5072sup1.cif
_cod_data_source_block I
_cod_original_cell_volume 12212(27)
_cod_database_code 2108657
_shelx_shelxl_version_number 2018/3
_shelx_space_group_comment
;
The symmetry employed for this shelxl refinement is uniquely defined
by the following loop, which should always be used as a source of
symmetry information in preference to the above space-group names.
They are only intended as comments.
;

loop_
_space_group_symop_operation_xyz
'x, y, z'
'-y, -x, -z'
'y, -x, z'
'y, x, -z'
'-x, -y, z'
'x, -y, -z'
'-y, x, z'
'-x, y, -z'
'x+1/2, y+1/2, z+1/2'
'-y+1/2, -x+1/2, -z+1/2'
'y+1/2, -x+1/2, z+1/2'
'y+1/2, x+1/2, -z+1/2'
'-x+1/2, -y+1/2, z+1/2'
'x+1/2, -y+1/2, -z+1/2'
'-y+1/2, x+1/2, z+1/2'
'-x+1/2, y+1/2, -z+1/2'

loop_
_atom_site_label
_atom_site_type_symbol
_atom_site_fract_x
_atom_site_fract_y
_atom_site_fract_z
_atom_site_U_iso_or_equiv
_atom_site_adp_type
_atom_site_occupancy
_atom_site_site_symmetry_order
_atom_site_calc_flag
_atom_site_refinement_flags_posn
_atom_site_refinement_flags_adp
_atom_site_refinement_flags_occupancy
_atom_site_disorder_assembly
_atom_site_disorder_group
C101 C 0.3187(5) 0.4580(5) 0.0588(3) 0.078(3) Uani 0.695(11) 1 d D U P A 1
H1A H 0.350137 0.488478 0.058145 0.117 Uiso 0.695(11) 1 calc R U P A 1
H1B H 0.331454 0.423206 0.038694 0.117 Uiso 0.695(11) 1 calc R U P A 1
H1C H 0.281943 0.474506 0.043896 0.117 Uiso 0.695(11) 1 calc R U P A 1
C102 C 0.2568(5) 0.3905(5) 0.1160(4) 0.075(3) Uani 0.695(11) 1 d D U P A 1
H2A H 0.249428 0.378492 0.151682 0.113 Uiso 0.695(11) 1 calc R U P A 1
H2B H 0.220058 0.406956 0.101120 0.113 Uiso 0.695(11) 1 calc R U P A 1
H2C H 0.269570 0.355657 0.095918 0.113 Uiso 0.695(11) 1 calc R U P A 1
C103 C 0.3068(4) 0.4390(3) 0.1146(3) 0.056(2) Uani 0.695(11) 1 d D U P A 1
H3 H 0.292460 0.474695 0.134228 0.067 Uiso 0.695(11) 1 calc R U P A 1
C104 C 0.3640(5) 0.4148(5) 0.1416(3) 0.047(2) Uani 0.695(11) 1 d D U P A 1
H4A H 0.370943 0.372802 0.130965 0.056 Uiso 0.695(11) 1 calc R U P A 1
H4B H 0.399042 0.438717 0.130593 0.056 Uiso 0.695(11) 1 calc R U P A 1
C201 C 0.3538(10) 0.3902(9) 0.0480(7) 0.059(5) Uani 0.305(11) 1 d . U P A 2
HAA H 0.348654 0.353302 0.028155 0.088 Uiso 0.305(11) 1 calc R U P A 2
H1BA H 0.323137 0.419211 0.037759 0.088 Uiso 0.305(11) 1 calc R U P A 2
H1CA H 0.393504 0.406920 0.041305 0.088 Uiso 0.305(11) 1 calc R U P A 2
C202 C 0.2861(8) 0.3453(8) 0.1180(8) 0.056(5) Uani 0.305(11) 1 d . U P A 2
H2AA H 0.284059 0.307719 0.098777 0.083 Uiso 0.305(11) 1 calc R U P A 2
H2BA H 0.281942 0.337106 0.154933 0.083 Uiso 0.305(11) 1 calc R U P A 2
H2CA H 0.253759 0.371857 0.106846 0.083 Uiso 0.305(11) 1 calc R U P A 2
C203 C 0.3472(8) 0.3759(7) 0.1079(6) 0.047(4) Uani 0.305(11) 1 d . U P A 2
H3A H 0.379918 0.347947 0.118345 0.056 Uiso 0.305(11) 1 calc R U P A 2
C204 C 0.3561(13) 0.4382(12) 0.1374(10) 0.050(5) Uani 0.305(11) 1 d . U P A 2
H4AA H 0.322405 0.465751 0.130360 0.059 Uiso 0.305(11) 1 calc R U P A 2
H4BA H 0.393943 0.457670 0.127058 0.059 Uiso 0.305(11) 1 calc R U P A 2
C105 C 0.3577(2) 0.4179(3) 0.20122(18) 0.0540(13) Uani 1 1 d . U . . .
H5 H 0.320254 0.395977 0.210425 0.065 Uiso 1 1 calc R U . A 1
C106 C 0.3531(2) 0.4807(2) 0.22559(18) 0.0473(11) Uani 1 1 d . U . . .
C107 C 0.3861(2) 0.5301(2) 0.20558(17) 0.0470(11) Uani 1 1 d . U . . .
H7 H 0.412073 0.523148 0.177274 0.056 Uiso 1 1 calc R U . . .
C108 C 0.3823(2) 0.5890(2) 0.22562(18) 0.0496(12) Uani 1 1 d . U . . .
C109 C 0.3445(2) 0.5978(3) 0.26897(19) 0.0514(12) Uani 1 1 d . U . . .
C110 C 0.3105(2) 0.5500(3) 0.29097(19) 0.0533(12) Uani 1 1 d . U . . .
C111 C 0.3152(2) 0.4916(3) 0.26847(17) 0.0511(11) Uani 1 1 d . U . . .
O12 O 0.28113(18) 0.4466(2) 0.29097(14) 0.0607(11) Uani 1 1 d . U . . .
H12 H 0.286569 0.414511 0.275068 0.091 Uiso 1 1 calc R U . . .
O13 O 0.3407(2) 0.6550(2) 0.29058(13) 0.0609(10) Uani 1 1 d . U . . .
H13 H 0.317046 0.654389 0.315527 0.091 Uiso 1 1 calc R U . . .
C114 C 0.2706(2) 0.5580(3) 0.33552(19) 0.0536(12) Uani 1 1 d . U . . .
H14 H 0.247162 0.525255 0.347141 0.064 Uiso 1 1 calc R U . . .
N15 N 0.2666(2) 0.6098(3) 0.35961(17) 0.0584(12) Uani 1 1 d . U . . .
N16 N 0.2258(2) 0.6116(2) 0.40030(17) 0.0558(12) Uani 1 1 d . U . . .
H16 H 0.200140 0.582285 0.404435 0.067 Uiso 1 1 calc R U . . .
C121 C 0.1838(3) 0.6237(3) 0.5637(2) 0.0657(15) Uani 1 1 d . U . . .
C122 C 0.2176(3) 0.6268(4) 0.6149(3) 0.0746(18) Uani 1 1 d . U . . .
H22A H 0.249622 0.656590 0.612305 0.112 Uiso 1 1 calc R U . . .
H22B H 0.189896 0.638335 0.642376 0.112 Uiso 1 1 calc R U . . .
H22C H 0.234867 0.587615 0.622650 0.112 Uiso 1 1 calc R U . . .
O23 O 0.1404(2) 0.5881(3) 0.5582(2) 0.0901(17) Uani 1 1 d . U . . .
C C 0.2255(3) 0.6587(3) 0.4336(2) 0.0594(14) Uani 1 1 d . U . . .
O O 0.2620(2) 0.7004(2) 0.43294(16) 0.0730(13) Uani 1 1 d . U . . .
CA C 0.1746(3) 0.6570(3) 0.4740(2) 0.0584(14) Uani 1 1 d . U . . .
HA H 0.155478 0.616737 0.470871 0.070 Uiso 1 1 calc R U . B 1
N N 0.2017(2) 0.6594(2) 0.52559(17) 0.0579(12) Uani 1 1 d . U . . .
H0 H 0.230432 0.685248 0.531493 0.069 Uiso 1 1 calc R U . . .
CBA C 0.1236(12) 0.7035(12) 0.4694(9) 0.058(5) Uani 0.51(2) 1 d . U P C 1
HB1A H 0.097003 0.698710 0.499631 0.069 Uiso 0.51(2) 1 calc R U P C 1
HB2A H 0.141525 0.743891 0.471578 0.069 Uiso 0.51(2) 1 calc R U P C 1
CGA C 0.0857(7) 0.7009(9) 0.4217(7) 0.060(4) Uani 0.51(2) 1 d . U P C 1
CD2A C 0.1061(8) 0.7197(8) 0.3730(7) 0.065(3) Uani 0.51(2) 1 d . U P C 1
HD2A H 0.144696 0.736954 0.369705 0.077 Uiso 0.51(2) 1 calc R U P C 1
CE2A C 0.0683(8) 0.7127(8) 0.3277(7) 0.073(4) Uani 0.51(2) 1 d . U P C 1
HE2A H 0.081305 0.727078 0.295196 0.088 Uiso 0.51(2) 1 calc R U P C 1
CZA C 0.0149(10) 0.6858(8) 0.3322(8) 0.082(5) Uani 0.51(2) 1 d . U P C 1
HZA H -0.008252 0.679012 0.302057 0.099 Uiso 0.51(2) 1 calc R U P C 1
CE1A C -0.0085(8) 0.6668(9) 0.3812(8) 0.099(6) Uani 0.51(2) 1 d . U P C 1
HE1A H -0.048055 0.651763 0.384085 0.118 Uiso 0.51(2) 1 calc R U P C 1
CD1A C 0.0305(7) 0.6713(10) 0.4269(7) 0.082(4) Uani 0.51(2) 1 d . U P C 1
HD1A H 0.018740 0.654579 0.458973 0.098 Uiso 0.51(2) 1 calc R U P C 1
CB C 0.1351(11) 0.7166(14) 0.4606(11) 0.055(5) Uani 0.49(2) 1 d . U P C 2
HB1 H 0.102963 0.721915 0.486384 0.066 Uiso 0.49(2) 1 calc R U P C 2
HB2 H 0.160864 0.752603 0.460946 0.066 Uiso 0.49(2) 1 calc R U P C 2
CG C 0.1076(10) 0.7071(8) 0.4055(9) 0.061(4) Uani 0.49(2) 1 d . U P C 2
CD2 C 0.1388(12) 0.7301(7) 0.3613(7) 0.073(4) Uani 0.49(2) 1 d . U P C 2
HD2 H 0.175226 0.751030 0.366674 0.088 Uiso 0.49(2) 1 calc R U P C 2
CE2 C 0.1184(12) 0.7233(7) 0.3118(7) 0.095(6) Uani 0.49(2) 1 d . U P C 2
HE2 H 0.140504 0.738635 0.283564 0.114 Uiso 0.49(2) 1 calc R U P C 2
CZ C 0.0633(16) 0.6926(8) 0.3038(10) 0.110(8) Uani 0.49(2) 1 d . U P C 2
HZ H 0.047853 0.687938 0.269978 0.132 Uiso 0.49(2) 1 calc R U P C 2
CE1 C 0.0321(14) 0.6691(9) 0.3462(10) 0.105(7) Uani 0.49(2) 1 d . U P C 2
HE1 H -0.003870 0.647597 0.340361 0.125 Uiso 0.49(2) 1 calc R U P C 2
CD1 C 0.0527(9) 0.6768(7) 0.3980(9) 0.080(5) Uani 0.49(2) 1 d . U P C 2
HD1 H 0.030339 0.662049 0.426297 0.096 Uiso 0.49(2) 1 calc R U P C 2
C303 C 0.0975(10) 0.5085(15) 0.6908(6) 0.238(12) Uani 1 1 d . U . . .
H33A H 0.063626 0.497950 0.712906 0.358 Uiso 1 1 calc R U . . .
H33B H 0.134989 0.500923 0.709246 0.358 Uiso 1 1 calc R U . . .
H33C H 0.095123 0.550900 0.681571 0.358 Uiso 1 1 calc R U . . .
O301 O 0.1399(2) 0.4794(3) 0.6066(2) 0.0858(16) Uani 1 1 d . U . . .
H301 H 0.122702 0.482530 0.578091 0.129 Uiso 1 1 calc R U . . .
C302 C 0.0959(7) 0.4743(6) 0.6467(7) 0.157(6) Uani 1 1 d . U . . .
H32A H 0.096073 0.431956 0.657902 0.188 Uiso 1 1 calc R U . . .
H32B H 0.056523 0.481537 0.630447 0.188 Uiso 1 1 calc R U . . .
C3 C 0.3523(16) 0.4355(10) 0.5284(5) 0.058(8) Uani 0.25 1 d D U P . .
C4 C 0.4237(10) 0.5379(8) 0.6186(5) 0.057(5) Uani 0.25 1 d D U P . .
C5 C 0.4862(10) 0.5289(12) 0.6370(11) 0.067(8) Uani 0.25 1 d D U P . .
C11 C 0.3532(13) 0.4362(10) 0.4719(5) 0.046(8) Uani 0.25 1 d D U P . .
C13 C 0.4210(8) 0.5948(8) 0.5901(5) 0.054(5) Uani 0.25 1 d D U P . .
C14 C 0.3484(11) 0.5482(8) 0.4719(5) 0.051(5) Uani 0.25 1 d D U P . .
C15 C 0.3514(13) 0.4936(9) 0.4440(6) 0.059(8) Uani 0.25 1 d D U P . .
C16 C 0.5219(8) 0.5805(11) 0.6186(5) 0.068(7) Uani 0.25 1 d D U P . .
C17 C 0.4818(7) 0.6213(10) 0.5901(5) 0.060(5) Uani 0.25 1 d D U P . .
C20 C 0.3846(8) 0.6000(8) 0.4545(5) 0.045(4) Uani 0.25 1 d D U P . .
C21 C 0.4069(6) 0.6323(7) 0.5004(5) 0.057(4) Uani 0.25 1 d D U P . .
C23 C 0.3894(13) 0.4886(8) 0.3977(7) 0.049(6) Uani 0.25 1 d D U P . .
C25 C 0.5819(10) 0.5718(13) 0.6021(7) 0.057(7) Uani 0.25 1 d D U P . .
C26 C 0.4653(6) 0.6572(7) 0.5004(5) 0.054(3) Uani 0.25 1 d D U P . .
C27 C 0.5040(8) 0.6513(11) 0.5461(5) 0.058(8) Uani 0.25 1 d D U P . .
C28 C 0.4246(9) 0.5382(7) 0.3813(5) 0.046(5) Uani 0.25 1 d D U P . .
C29 C 0.4216(8) 0.5950(8) 0.4101(5) 0.058(7) Uani 0.25 1 d D U P . .
C34 C 0.6053(11) 0.6034(14) 0.5561(7) 0.061(9) Uani 0.25 1 d D U P . .
C35 C 0.5662(8) 0.6419(14) 0.5284(5) 0.053(7) Uani 0.25 1 d D U P . .
C39 C 0.4870(10) 0.5285(9) 0.3635(10) 0.051(6) Uani 0.25 1 d D U P . .
C40 C 0.4826(7) 0.6211(9) 0.4101(5) 0.052(5) Uani 0.25 1 d D U P . .
C41 C 0.5044(8) 0.6507(10) 0.4545(5) 0.058(7) Uani 0.25 1 d D U P . .
C42 C 0.5228(8) 0.5803(10) 0.3813(5) 0.056(5) Uani 0.25 1 d D U P . .
C44 C 0.3836(9) 0.6003(8) 0.5461(5) 0.057(6) Uani 0.25 1 d D U P . .
C45 C 0.3487(12) 0.5479(9) 0.5284(5) 0.061(7) Uani 0.25 1 d D U P . .
C46 C 0.3512(14) 0.4930(9) 0.5561(7) 0.051(6) Uani 0.25 1 d D U P . .
C47 C 0.3895(13) 0.4882(9) 0.6021(7) 0.058(7) Uani 0.25 1 d D U P . .
C51 C 0.5665(8) 0.6417(12) 0.4719(5) 0.055(5) Uani 0.25 1 d D U P . .
C52 C 0.5829(9) 0.5722(11) 0.3977(7) 0.048(5) Uani 0.25 1 d D U P . .
C53 C 0.6057(11) 0.6033(12) 0.4440(6) 0.051(6) Uani 0.25 1 d D U P . .

loop_
_atom_site_aniso_label
_atom_site_aniso_U_11
_atom_site_aniso_U_22
_atom_site_aniso_U_33
_atom_site_aniso_U_23
_atom_site_aniso_U_13
_atom_site_aniso_U_12
C101 0.100(7) 0.086(6) 0.049(4) 0.018(4) -0.025(4) -0.015(5)
C102 0.097(7) 0.068(6) 0.060(5) 0.003(4) -0.037(5) -0.024(5)
C103 0.073(5) 0.058(4) 0.036(3) -0.003(3) -0.022(3) -0.004(3)
C104 0.068(5) 0.043(5) 0.028(3) -0.005(4) -0.006(3) -0.014(5)
C201 0.079(12) 0.054(9) 0.043(7) -0.017(6) -0.005(7) -0.003(8)
C202 0.055(9) 0.047(9) 0.065(10) -0.014(8) -0.008(7) -0.006(7)
C203 0.055(8) 0.043(7) 0.042(7) -0.017(6) -0.003(6) 0.004(6)
C204 0.071(13) 0.044(11) 0.034(6) -0.011(7) 0.001(8) -0.005(9)
C105 0.055(3) 0.076(3) 0.031(2) -0.014(2) 0.0011(19) -0.018(2)
C106 0.039(2) 0.071(3) 0.032(2) -0.0102(19) -0.0092(17) -0.0014(19)
C107 0.045(2) 0.068(3) 0.029(2) -0.0087(19) -0.0095(18) 0.003(2)
C108 0.051(2) 0.064(3) 0.034(2) -0.007(2) -0.0161(18) 0.009(2)
C109 0.049(2) 0.067(3) 0.037(2) -0.014(2) -0.0170(19) 0.017(2)
C110 0.044(2) 0.082(3) 0.034(2) -0.012(2) -0.0123(18) 0.008(2)
C111 0.045(2) 0.074(3) 0.034(2) -0.011(2) -0.0119(18) 0.001(2)
O12 0.054(2) 0.082(3) 0.0454(19) -0.0128(18) 0.0035(16) -0.0129(18)
O13 0.065(2) 0.073(2) 0.0444(18) -0.0185(18) -0.0119(17) 0.0173(18)
C114 0.046(2) 0.076(3) 0.039(2) -0.012(2) -0.0117(19) 0.013(2)
N15 0.048(2) 0.090(3) 0.037(2) -0.018(2) -0.0103(17) 0.017(2)
N16 0.047(2) 0.080(3) 0.041(2) -0.016(2) -0.0066(17) 0.013(2)
C121 0.050(3) 0.093(4) 0.054(3) -0.011(3) -0.012(2) 0.008(3)
C122 0.067(4) 0.101(5) 0.055(3) 0.006(3) -0.022(3) -0.001(3)
O23 0.070(3) 0.134(4) 0.066(3) -0.001(3) -0.019(2) -0.018(3)
C 0.050(3) 0.086(4) 0.042(3) -0.019(3) -0.013(2) 0.016(3)
O 0.080(3) 0.089(3) 0.050(2) -0.021(2) -0.005(2) -0.004(2)
CA 0.052(3) 0.080(4) 0.043(2) -0.019(2) -0.010(2) 0.019(3)
N 0.050(2) 0.082(3) 0.041(2) -0.018(2) -0.0088(17) 0.018(2)
CBA 0.060(9) 0.066(13) 0.047(7) -0.013(7) -0.005(6) 0.015(8)
CGA 0.048(6) 0.078(9) 0.053(7) -0.002(6) -0.004(5) 0.017(6)
CD2A 0.057(7) 0.084(9) 0.052(7) -0.004(6) -0.004(5) 0.002(6)
CE2A 0.096(9) 0.064(8) 0.061(7) 0.015(7) -0.026(7) -0.003(7)
CZA 0.101(11) 0.069(9) 0.078(8) 0.016(7) -0.054(8) -0.014(8)
CE1A 0.059(8) 0.123(13) 0.114(11) 0.046(10) -0.034(7) -0.019(8)
CD1A 0.058(7) 0.121(12) 0.067(8) 0.015(8) -0.002(6) 0.006(6)
CB 0.043(8) 0.067(11) 0.056(8) -0.002(7) -0.003(6) 0.005(6)
CG 0.072(10) 0.049(7) 0.061(8) -0.006(6) -0.021(7) 0.020(6)
CD2 0.103(12) 0.053(7) 0.063(7) 0.006(5) -0.014(7) 0.025(7)
CE2 0.154(16) 0.065(8) 0.065(7) 0.013(6) -0.025(9) 0.029(9)
CZ 0.19(2) 0.050(8) 0.088(10) 0.002(8) -0.072(12) 0.016(9)
CE1 0.138(16) 0.066(11) 0.110(12) 0.010(9) -0.080(11) 0.002(10)
CD1 0.074(9) 0.072(8) 0.095(10) 0.004(8) -0.046(8) 0.011(6)
C303 0.205(18) 0.39(3) 0.117(10) -0.057(15) 0.067(12) 0.04(2)
O301 0.061(2) 0.118(4) 0.078(3) -0.024(3) 0.020(2) -0.003(3)
C302 0.149(10) 0.116(8) 0.205(13) -0.036(8) 0.117(10) -0.025(7)
C3 0.04(2) 0.072(13) 0.061(9) -0.017(11) -0.001(13) 0.005(14)
C4 0.059(9) 0.064(13) 0.047(15) -0.017(8) 0.014(10) 0.019(9)
C5 0.062(12) 0.11(2) 0.025(19) 0.000(13) 0.011(11) 0.014(13)
C11 0.03(2) 0.051(9) 0.063(9) -0.017(10) -0.002(12) -0.011(13)
C13 0.065(10) 0.057(12) 0.041(9) -0.024(8) 0.010(8) 0.012(9)
C14 0.051(15) 0.051(9) 0.050(8) -0.004(7) -0.001(9) 0.008(8)
C15 0.05(2) 0.055(9) 0.070(13) -0.013(7) 0.002(13) -0.009(11)
C16 0.071(9) 0.11(2) 0.025(13) -0.022(11) -0.009(9) -0.003(10)
C17 0.074(9) 0.061(13) 0.044(9) -0.035(9) 0.003(8) 0.002(8)
C20 0.036(9) 0.036(9) 0.063(7) 0.001(7) -0.004(7) 0.024(7)
C21 0.060(8) 0.043(9) 0.067(7) 0.000(7) -0.002(8) 0.006(7)
C23 0.056(15) 0.040(11) 0.052(13) -0.014(9) -0.011(11) -0.001(11)
C25 0.071(12) 0.042(17) 0.057(17) -0.016(11) -0.002(13) -0.007(11)
C26 0.062(8) 0.032(9) 0.069(8) -0.001(9) 0.002(7) 0.004(7)
C27 0.072(10) 0.04(2) 0.064(7) -0.026(12) -0.001(7) -0.005(10)
C28 0.055(10) 0.040(11) 0.042(13) 0.000(8) -0.009(9) 0.010(9)
C29 0.064(11) 0.041(15) 0.070(11) -0.004(10) 0.011(10) 0.005(10)
C34 0.070(19) 0.043(17) 0.070(16) -0.002(14) 0.000(13) -0.006(17)
C35 0.065(10) 0.020(17) 0.075(9) -0.009(10) -0.002(9) -0.016(14)
C39 0.061(11) 0.071(14) 0.021(17) 0.011(10) 0.003(11) 0.015(10)
C40 0.064(9) 0.039(11) 0.054(10) 0.027(8) 0.004(8) 0.008(8)
C41 0.073(10) 0.03(2) 0.067(8) 0.018(12) 0.007(8) -0.003(10)
C42 0.064(9) 0.064(13) 0.040(13) 0.027(10) 0.014(9) 0.004(8)
C44 0.059(14) 0.055(12) 0.057(7) -0.011(9) 0.006(8) 0.002(10)
C45 0.065(19) 0.062(12) 0.056(8) -0.005(7) 0.003(10) -0.008(10)
C46 0.042(16) 0.065(10) 0.045(10) -0.003(7) 0.026(9) -0.002(11)
C47 0.072(19) 0.067(13) 0.035(11) -0.011(10) 0.021(11) 0.005(13)
C51 0.064(9) 0.029(13) 0.072(9) 0.014(10) 0.010(8) -0.022(11)
C52 0.055(10) 0.038(14) 0.050(14) 0.030(8) 0.022(10) -0.006(9)
C53 0.062(15) 0.032(13) 0.059(13) 0.030(9) 0.015(10) -0.016(11)

loop_
_atom_type_symbol
_atom_type_description
_atom_type_scat_dispersion_real
_atom_type_scat_dispersion_imag
_atom_type_scat_source
C C 0.0051 0.0024 'International Tables Vol C Tables 4.2.6.8 and 6.1.1.4'
H H 0.0000 0.0000 'International Tables Vol C Tables 4.2.6.8 and 6.1.1.4'
N N 0.0096 0.0048 'International Tables Vol C Tables 4.2.6.8 and 6.1.1.4'
O O 0.0160 0.0088 'International Tables Vol C Tables 4.2.6.8 and 6.1.1.4'

loop_
_geom_angle_atom_site_label_1
_geom_angle_atom_site_label_2
_geom_angle_atom_site_label_3
_geom_angle
_geom_angle_site_symmetry_1
_geom_angle_site_symmetry_3
_geom_angle_publ_flag
C101 C103 C102 109.7(6) . . ?
C101 C103 C104 112.3(8) . . ?
C102 C103 C104 109.8(7) . . ?
C105 C104 C103 110.9(8) . . ?
C204 C203 C202 114.3(16) . . ?
C204 C203 C201 106.3(16) . . ?
C202 C203 C201 109.6(15) . . ?
C203 C204 C105 103.6(17) . . ?
C106 C105 C104 117.1(6) . . ?
C106 C105 C108 110.3(4) . 7_655 ?
C104 C105 C108 108.1(6) . 7_655 ?
C106 C105 C204 98.9(9) . . ?
C108 C105 C204 122.7(10) 7_655 . ?
C107 C106 C111 117.5(5) . . ?
C107 C106 C105 121.3(4) . . ?
C111 C106 C105 121.1(5) . . ?
C108 C107 C106 123.7(5) . . ?
C107 C108 C109 117.0(5) . . ?
C107 C108 C105 121.8(5) . 3_565 ?
C109 C108 C105 121.1(5) . 3_565 ?
O13 C109 C108 118.7(5) . . ?
O13 C109 C110 119.4(5) . . ?
C108 C109 C110 121.9(5) . . ?
C109 C110 C111 118.6(5) . . ?
C109 C110 C114 123.0(5) . . ?
C111 C110 C114 118.4(5) . . ?
O12 C111 C106 122.2(5) . . ?
O12 C111 C110 116.6(4) . . ?
C106 C111 C110 121.2(5) . . ?
N15 C114 C110 121.3(6) . . ?
C114 N15 N16 115.3(5) . . ?
C N16 N15 120.4(5) . . ?
O23 C121 N 121.7(6) . . ?
O23 C121 C122 120.3(7) . . ?
N C121 C122 118.0(6) . . ?
O C N16 124.7(6) . . ?
O C CA 120.8(5) . . ?
N16 C CA 114.5(6) . . ?
N CA C 108.3(4) . . ?
N CA CBA 110.3(10) . . ?
C CA CBA 118.3(10) . . ?
N CA CB 112.6(11) . . ?
C CA CB 103.5(10) . . ?
C121 N CA 122.0(6) . . ?
CGA CBA CA 116.9(18) . . ?
CD1A CGA CD2A 120.9(14) . . ?
CD1A CGA CBA 115.6(16) . . ?
CD2A CGA CBA 123.0(16) . . ?
CGA CD2A CE2A 120.2(15) . . ?
CZA CE2A CD2A 119.7(16) . . ?
CE2A CZA CE1A 122.1(16) . . ?
CZA CE1A CD1A 118.5(15) . . ?
CGA CD1A CE1A 118.1(16) . . ?
CG CB CA 107(2) . . ?
CD2 CG CD1 118.8(18) . . ?
CD2 CG CB 119.1(17) . . ?
CD1 CG CB 122(2) . . ?
CE2 CD2 CG 123(2) . . ?
CD2 CE2 CZ 119(2) . . ?
CE1 CZ CE2 120(2) . . ?
CD1 CE1 CZ 122(2) . . ?
CE1 CD1 CG 118(2) . . ?
O301 C302 C303 122.7(15) . . ?
C51 C3 C14 121(10) 2_666 6_566 ?
C51 C3 C26 111(10) 2_666 7_655 ?
C14 C3 C26 45(4) 6_566 7_655 ?
C51 C3 C21 57(10) 2_666 7_655 ?
C14 C3 C21 132(5) 6_566 7_655 ?
C26 C3 C21 88.3(14) 7_655 7_655 ?
C51 C3 C20 39(10) 2_666 6_566 ?
C14 C3 C20 145(7) 6_566 6_566 ?
C26 C3 C20 149(3) 7_655 6_566 ?
C21 C3 C20 68.8(19) 7_655 6_566 ?
C51 C3 C41 111(10) 2_666 2_666 ?
C14 C3 C41 22(4) 6_566 2_666 ?
C26 C3 C41 65.8(16) 7_655 2_666 ?
C21 C3 C41 146(2) 7_655 2_666 ?
C20 C3 C41 124(2) 6_566 2_666 ?
C51 C3 C46 108(10) 2_666 . ?
C14 C3 C46 33(4) 6_566 . ?
C26 C3 C46 76.8(14) 7_655 . ?
C21 C3 C46 153(3) 7_655 . ?
C20 C3 C46 114.8(18) 6_566 . ?
C41 C3 C46 11.1(9) 2_666 . ?
C51 C3 C35 82(10) 2_666 2_666 ?
C14 C3 C35 91(4) 6_566 2_666 ?
C26 C3 C35 46.9(13) 7_655 2_666 ?
C21 C3 C35 41.4(12) 7_655 2_666 ?
C20 C3 C35 108(3) 6_566 2_666 ?
C41 C3 C35 109.8(17) 2_666 2_666 ?
C46 C3 C35 120.6(16) . 2_666 ?
C51 C3 C11 86(10) 2_666 . ?
C14 C3 C11 88(4) 6_566 . ?
C26 C3 C11 43.5(11) 7_655 . ?
C21 C3 C11 45.1(12) 7_655 . ?
C20 C3 C11 112.5(19) 6_566 . ?
C41 C3 C11 107.7(14) 2_666 . ?
C46 C3 C11 118.6(13) . . ?
C35 C3 C11 5(2) 2_666 . ?
C51 C3 C34 40(10) 2_666 5_665 ?
C14 C3 C34 137(7) 6_566 5_665 ?
C26 C3 C34 151(3) 7_655 5_665 ?
C21 C3 C34 76.3(17) 7_655 5_665 ?
C20 C3 C34 8.1(13) 6_566 5_665 ?
C41 C3 C34 116(2) 2_666 5_665 ?
C46 C3 C34 106.7(16) . 5_665 ?
C35 C3 C34 115(2) 2_666 5_665 ?
C11 C3 C34 119.0(16) . 5_665 ?
C51 C3 C45 94(10) 2_666 6_566 ?
C14 C3 C45 74(4) 6_566 6_566 ?
C26 C3 C45 29.5(11) 7_655 6_566 ?
C21 C3 C45 58.9(13) 7_655 6_566 ?
C20 C3 C45 125(2) 6_566 6_566 ?
C41 C3 C45 94.0(18) 2_666 6_566 ?
C46 C3 C45 105.0(16) . 6_566 ?
C35 C3 C45 17.5(10) 2_666 6_566 ?
C11 C3 C45 14.0(13) . 6_566 ?
C34 C3 C45 131(2) 5_665 6_566 ?
C51 C3 C53 39(10) 2_666 2_666 ?
C14 C3 C53 138(6) 6_566 2_666 ?
C26 C3 C53 150(3) 7_655 2_666 ?
C21 C3 C53 75.0(19) 7_655 2_666 ?
C20 C3 C53 6.9(12) 6_566 2_666 ?
C41 C3 C53 117(2) 2_666 2_666 ?
C46 C3 C53 107.9(17) . 2_666 ?
C35 C3 C53 113(3) 2_666 2_666 ?
C11 C3 C53 118(2) . 2_666 ?
C34 C3 C53 1.3(12) 5_665 2_666 ?
C45 C3 C53 129(2) 6_566 2_666 ?
C16 C4 C52 142(5) 7_655 8_656 ?
C16 C4 C25 155(3) 7_655 7_655 ?
C52 C4 C25 16(2) 8_656 7_655 ?
C16 C4 C23 43(5) 7_655 6_566 ?
C52 C4 C23 100(2) 8_656 6_566 ?
C25 C4 C23 115(2) 7_655 6_566 ?
C16 C4 C39 78(6) 7_655 2_666 ?
C52 C4 C39 133(2) 8_656 2_666 ?
C25 C4 C39 117(2) 7_655 2_666 ?
C23 C4 C39 120(2) 6_566 2_666 ?
C16 C4 C28 149(8) 7_655 2_666 ?
C52 C4 C28 61.0(18) 8_656 2_666 ?
C25 C4 C28 45.2(17) 7_655 2_666 ?
C23 C4 C28 156(2) 6_566 2_666 ?
C39 C4 C28 73.2(14) 2_666 2_666 ?
C16 C4 C29 128(5) 7_655 2_666 ?
C52 C4 C29 14.2(14) 8_656 2_666 ?
C25 C4 C29 29.4(15) 7_655 2_666 ?
C23 C4 C29 85.7(16) 6_566 2_666 ?
C39 C4 C29 144(2) 2_666 2_666 ?
C28 C4 C29 74.3(13) 2_666 2_666 ?
C16 C4 C47 26(5) 7_655 . ?
C52 C4 C47 116.3(19) 8_656 . ?
C25 C4 C47 130.2(18) 7_655 . ?
C23 C4 C47 17.6(15) 6_566 . ?
C39 C4 C47 102.5(18) 2_666 . ?
C28 C4 C47 159.4(16) 2_666 . ?
C29 C4 C47 102.1(13) 2_666 . ?
C16 C4 C40 58(5) 7_655 2_666 ?
C52 C4 C40 84.5(18) 8_656 2_666 ?
C25 C4 C40 99.3(19) 7_655 2_666 ?
C23 C4 C40 15.5(11) 6_566 2_666 ?
C39 C4 C40 133(2) 2_666 2_666 ?
C28 C4 C40 141.3(17) 2_666 2_666 ?
C29 C4 C40 70.3(13) 2_666 2_666 ?
C47 C4 C40 32.1(11) . 2_666 ?
C16 C4 C42 11(6) 7_655 2_666 ?
C52 C4 C42 148(2) 8_656 2_666 ?
C25 C4 C42 156.5(16) 7_655 2_666 ?
C23 C4 C42 52.7(16) 6_566 2_666 ?
C39 C4 C42 67.9(13) 2_666 2_666 ?
C28 C4 C42 138(2) 2_666 2_666 ?
C29 C4 C42 134.9(17) 2_666 2_666 ?
C47 C4 C42 35.1(13) . 2_666 ?
C40 C4 C42 66.9(12) 2_666 2_666 ?
C16 C4 C5 96(7) 7_655 . ?
C52 C4 C5 115.2(18) 8_656 . ?
C25 C4 C5 99(2) 7_655 . ?
C23 C4 C5 137(2) 6_566 . ?
C39 C4 C5 18.3(13) 2_666 . ?
C28 C4 C5 55.0(14) 2_666 . ?
C29 C4 C5 127.2(14) 2_666 . ?
C47 C4 C5 119.8(15) . . ?
C40 C4 C5 147.0(19) 2_666 . ?
C42 C4 C5 85.7(17) 2_666 . ?
C16 C4 C13 146(3) 7_655 . ?
C52 C4 C13 7.3(15) 8_656 . ?
C25 C4 C13 10.1(15) 7_655 . ?
C23 C4 C13 104.7(15) 6_566 . ?
C39 C4 C13 125.9(16) 2_666 . ?
C28 C4 C13 54.9(13) 2_666 . ?
C29 C4 C13 19.5(10) 2_666 . ?
C47 C4 C13 120.2(11) . . ?
C40 C4 C13 89.2(12) 2_666 . ?
C42 C4 C13 149.3(13) 2_666 . ?
C5 C4 C13 108.4(11) . . ?
C39 C5 C39 132(8) 2_666 8_656 ?
C39 C5 C5 23(4) 2_666 7_655 ?
C39 C5 C5 109(3) 8_656 7_655 ?
C39 C5 C5 113(5) 2_666 3_565 ?
C39 C5 C5 19(3) 8_656 3_565 ?
C5 C5 C5 89.999(10) 7_655 3_565 ?
C39 C5 C28 108(4) 2_666 2_666 ?
C39 C5 C28 116(4) 8_656 2_666 ?
C5 C5 C28 129(3) 7_655 2_666 ?
C5 C5 C28 133(3) 3_565 2_666 ?
C39 C5 C39 44(4) 2_666 6_566 ?
C39 C5 C39 88(4) 8_656 6_566 ?
C5 C5 C39 20.2(14) 7_655 6_566 ?
C5 C5 C39 69.8(13) 3_565 6_566 ?
C28 C5 C39 146(3) 2_666 6_566 ?
C39 C5 C39 88(5) 2_666 4_556 ?
C39 C5 C39 44(3) 8_656 4_556 ?
C5 C5 C39 64.7(12) 7_655 4_556 ?
C5 C5 C39 25.3(12) 3_565 4_556 ?
C28 C5 C39 152(3) 2_666 4_556 ?
C39 C5 C39 44.5(13) 6_566 4_556 ?
C39 C5 C42 124(4) 2_666 8_656 ?
C39 C5 C42 99(3) 8_656 8_656 ?
C5 C5 C42 144(3) 7_655 8_656 ?
C5 C5 C42 117(3) 3_565 8_656 ?
C28 C5 C42 16.5(11) 2_666 8_656 ?
C39 C5 C42 156(4) 6_566 8_656 ?
C39 C5 C42 139(3) 4_556 8_656 ?
C39 C5 C5 68(4) 2_666 5_665 ?
C39 C5 C5 64(3) 8_656 5_665 ?
C5 C5 C5 45.000(5) 7_655 5_665 ?
C5 C5 C5 45.000(14) 3_565 5_665 ?
C28 C5 C5 158.0(18) 2_666 5_665 ?
C39 C5 C5 24.8(13) 6_566 5_665 ?
C39 C5 C5 19.7(11) 4_556 5_665 ?
C42 C5 C5 153(2) 8_656 5_665 ?
C39 C5 C16 158(6) 2_666 . ?
C39 C5 C16 58(3) 8_656 . ?
C5 C5 C16 156(2) 7_655 . ?
C5 C5 C16 76(3) 3_565 . ?
C28 C5 C16 58.1(12) 2_666 . ?
C39 C5 C16 140(3) 6_566 . ?
C39 C5 C16 99(2) 4_556 . ?
C42 C5 C16 41.8(11) 8_656 . ?
C5 C5 C16 118(3) 5_665 . ?
C39 C5 C4 57(3) 2_666 . ?
C39 C5 C4 159(5) 8_656 . ?
C5 C5 C4 79(3) 7_655 . ?
C5 C5 C4 158.4(18) 3_565 . ?
C28 C5 C4 50.6(11) 2_666 . ?
C39 C5 C4 98(2) 6_566 . ?
C39 C5 C4 139(3) 4_556 . ?
C42 C5 C4 66.9(12) 8_656 . ?
C5 C5 C4 122(3) 5_665 . ?
C16 C5 C4 107.3(12) . . ?
C39 C5 C16 44(3) 2_666 7_655 ?
C39 C5 C16 160(6) 8_656 7_655 ?
C5 C5 C16 66(2) 7_655 7_655 ?
C5 C5 C16 149.5(19) 3_565 7_655 ?
C28 C5 C16 63.9(14) 2_666 7_655 ?
C39 C5 C16 85.0(18) 6_566 7_655 ?
C39 C5 C16 127(3) 4_556 7_655 ?
C42 C5 C16 80.0(14) 8_656 7_655 ?
C5 C5 C16 109(2) 5_665 7_655 ?
C16 C5 C16 119.4(10) . 7_655 ?
C4 C5 C16 13.5(11) . 7_655 ?
C35 C11 C45 131(10) 2_666 6_566 ?
C35 C11 C26 122(10) 2_666 7_655 ?
C45 C11 C26 48(4) 6_566 7_655 ?
C35 C11 C21 60(10) 2_666 7_655 ?
C45 C11 C21 135(5) 6_566 7_655 ?
C26 C11 C21 87.5(14) 7_655 7_655 ?
C35 C11 C44 31(10) 2_666 6_566 ?
C45 C11 C44 146(6) 6_566 6_566 ?
C26 C11 C44 152(3) 7_655 6_566 ?
C21 C11 C44 70.2(18) 7_655 6_566 ?
C35 C11 C27 116(10) 2_666 2_666 ?
C45 C11 C27 21(4) 6_566 2_666 ?
C26 C11 C27 67.6(15) 7_655 2_666 ?
C21 C11 C27 148(2) 7_655 2_666 ?
C44 C11 C27 125(2) 6_566 2_666 ?
C35 C11 C15 111(10) 2_666 . ?
C45 C11 C15 31(4) 6_566 . ?
C26 C11 C15 78.1(14) 7_655 . ?
C21 C11 C15 155(2) 7_655 . ?
C44 C11 C15 115.4(16) 6_566 . ?
C27 C11 C15 10.5(9) 2_666 . ?
C35 C11 C3 94(10) 2_666 . ?
C45 C11 C3 92(4) 6_566 . ?
C26 C11 C3 43.4(11) 7_655 . ?
C21 C11 C3 44.5(12) 7_655 . ?
C44 C11 C3 113.8(18) 6_566 . ?
C27 C11 C3 109.8(14) 2_666 . ?
C15 C11 C3 120.1(12) . . ?
C35 C11 C51 89(10) 2_666 2_666 ?
C45 C11 C51 95(4) 6_566 2_666 ?
C26 C11 C51 46.9(13) 7_655 2_666 ?
C21 C11 C51 40.7(12) 7_655 2_666 ?
C44 C11 C51 109(2) 6_566 2_666 ?
C27 C11 C51 111.8(17) 2_666 2_666 ?
C15 C11 C51 121.8(15) . 2_666 ?
C3 C11 C51 6(2) . 2_666 ?
C35 C11 C53 31(10) 2_666 5_665 ?
C45 C11 C53 138(6) 6_566 5_665 ?
C26 C11 C53 153(3) 7_655 5_665 ?
C21 C11 C53 77.1(15) 7_655 5_665 ?
C44 C11 C53 8.1(14) 6_566 5_665 ?
C27 C11 C53 116.7(18) 2_666 5_665 ?
C15 C11 C53 107.4(14) . 5_665 ?
C3 C11 C53 119.7(15) . 5_665 ?
C51 C11 C53 114.7(19) 2_666 5_665 ?
C35 C11 C34 30(10) 2_666 2_666 ?
C45 C11 C34 138(6) 6_566 2_666 ?
C26 C11 C34 152(3) 7_655 2_666 ?
C21 C11 C34 76.0(18) 7_655 2_666 ?
C44 C11 C34 7.5(14) 6_566 2_666 ?
C27 C11 C34 117.4(18) 2_666 2_666 ?
C15 C11 C34 108.2(15) . 2_666 ?
C3 C11 C34 118.6(19) . 2_666 ?
C51 C11 C34 114(3) 2_666 2_666 ?
C53 C11 C34 1.2(13) 5_665 2_666 ?
C35 C11 C14 103(10) 2_666 6_566 ?
C45 C11 C14 77(4) 6_566 6_566 ?
C26 C11 C14 29.0(11) 7_655 6_566 ?
C21 C11 C14 58.6(13) 7_655 6_566 ?
C44 C11 C14 127(2) 6_566 6_566 ?
C27 C11 C14 95.5(18) 2_666 6_566 ?
C15 C11 C14 105.8(15) . 6_566 ?
C3 C11 C14 14.5(13) . 6_566 ?
C51 C11 C14 18.0(10) 2_666 6_566 ?
C53 C11 C14 131.6(19) 5_665 6_566 ?
C34 C11 C14 130(2) 2_666 6_566 ?
C29 C13 C25 78(4) 2_666 7_655 ?
C29 C13 C52 46(3) 2_666 8_656 ?
C25 C13 C52 33(4) 7_655 8_656 ?
C29 C13 C53 75(3) 2_666 8_656 ?
C25 C13 C53 150(4) 7_655 8_656 ?
C52 C13 C53 120(3) 8_656 8_656 ?
C29 C13 C34 78(3) 2_666 7_655 ?
C25 C13 C34 153(4) 7_655 7_655 ?
C52 C13 C34 123(3) 8_656 7_655 ?
C53 C13 C34 3(2) 8_656 7_655 ?
C29 C13 C28 105(3) 2_666 2_666 ?
C25 C13 C28 28(4) 7_655 2_666 ?
C52 C13 C28 60(2) 8_656 2_666 ?
C53 C13 C28 161(2) 8_656 2_666 ?
C34 C13 C28 160(3) 7_655 2_666 ?
C29 C13 C20 90(3) 2_666 2_666 ?
C25 C13 C20 160(5) 7_655 2_666 ?
C52 C13 C20 134(3) 8_656 2_666 ?
C53 C13 C20 15.3(14) 8_656 2_666 ?
C34 C13 C20 12.0(17) 7_655 2_666 ?
C28 C13 C20 153.0(19) 2_666 2_666 ?
C29 C13 C44 69(2) 2_666 . ?
C25 C13 C44 144(4) 7_655 . ?
C52 C13 C44 114(3) 8_656 . ?
C53 C13 C44 5.7(17) 8_656 . ?
C34 C13 C44 9.0(15) 7_655 . ?
C28 C13 C44 159.1(17) 2_666 . ?
C20 C13 C44 20.7(11) 2_666 . ?
C29 C13 C42 116(3) 2_666 8_656 ?
C25 C13 C42 39(4) 7_655 8_656 ?
C52 C13 C42 71(2) 8_656 8_656 ?
C53 C13 C42 155(2) 8_656 8_656 ?
C34 C13 C42 153(2) 7_655 8_656 ?
C28 C13 C42 11.3(11) 2_666 8_656 ?
C20 C13 C42 143.4(16) 2_666 8_656 ?
C44 C13 C42 155.9(14) . 8_656 ?
C29 C13 C17 158(4) 2_666 . ?
C25 C13 C17 86(4) 7_655 . ?
C52 C13 C17 118(3) 8_656 . ?
C53 C13 C17 115.7(15) 8_656 . ?
C34 C13 C17 112.5(17) 7_655 . ?
C28 C13 C17 58.1(12) 2_666 . ?
C20 C13 C17 100.6(11) 2_666 . ?
C44 C13 C17 120.4(9) . . ?
C42 C13 C17 46.9(11) 8_656 . ?
C29 C13 C4 54(3) 2_666 . ?
C25 C13 C4 25(3) 7_655 . ?
C52 C13 C4 11(2) 8_656 . ?
C53 C13 C4 125.8(18) 8_656 . ?
C34 C13 C4 128.9(18) 7_655 . ?
C28 C13 C4 51.2(11) 2_666 . ?
C20 C13 C4 138.6(15) 2_666 . ?
C44 C13 C4 120.1(11) . . ?
C42 C13 C4 61.9(12) 8_656 . ?
C17 C13 C4 107.9(11) . . ?
C29 C13 C47 146(4) 2_666 3_565 ?
C25 C13 C47 71(4) 7_655 3_565 ?
C52 C13 C47 103(3) 8_656 3_565 ?
C53 C13 C47 130.4(18) 8_656 3_565 ?
C34 C13 C47 127(2) 7_655 3_565 ?
C28 C13 C47 42.7(12) 2_666 3_565 ?
C20 C13 C47 115.5(15) 2_666 3_565 ?
C44 C13 C47 134.6(12) . 3_565 ?
C42 C13 C47 31.6(10) 8_656 3_565 ?
C17 C13 C47 15.4(11) . 3_565 ?
C4 C13 C47 93.1(16) . 3_565 ?
C3 C14 C51 15(7) 6_566 7_655 ?
C3 C14 C26 115(5) 6_566 2_666 ?
C51 C14 C26 114.2(19) 7_655 2_666 ?
C3 C14 C41 150(5) 6_566 7_655 ?
C51 C14 C41 142(5) 7_655 7_655 ?
C26 C14 C41 92(2) 2_666 7_655 ?
C3 C14 C46 137(5) 6_566 6_566 ?
C51 C14 C46 132(3) 7_655 6_566 ?
C26 C14 C46 106(3) 2_666 6_566 ?
C41 C14 C46 13.7(13) 7_655 6_566 ?
C3 C14 C27 153(5) 6_566 2_666 ?
C51 C14 C27 144(5) 7_655 2_666 ?
C26 C14 C27 89(2) 2_666 2_666 ?
C41 C14 C27 3.0(11) 7_655 2_666 ?
C46 C14 C27 16.7(11) 6_566 2_666 ?
C3 C14 C21 36(4) 6_566 2_666 ?
C51 C14 C21 33.7(11) 7_655 2_666 ?
C26 C14 C21 81.0(18) 2_666 2_666 ?
C41 C14 C21 157(3) 7_655 2_666 ?
C46 C14 C21 158(3) 6_566 2_666 ?
C27 C14 C21 156(3) 2_666 2_666 ?
C3 C14 C15 144(5) 6_566 . ?
C51 C14 C15 137(4) 7_655 . ?
C26 C14 C15 98(2) 2_666 . ?
C41 C14 C15 6.1(10) 7_655 . ?
C46 C14 C15 7.6(15) 6_566 . ?
C27 C14 C15 9.2(10) 2_666 . ?
C21 C14 C15 158(2) 2_666 . ?
C3 C14 C45 91(4) 6_566 . ?
C51 C14 C45 90.1(8) 7_655 . ?
C26 C14 C45 24.2(17) 2_666 . ?
C41 C14 C45 114.6(14) 7_655 . ?
C46 C14 C45 128.0(18) 6_566 . ?
C27 C14 C45 111.6(15) 2_666 . ?
C21 C14 C45 56.8(11) 2_666 . ?
C15 C14 C45 120.4(11) . . ?
C3 C14 C20 27(6) 6_566 . ?
C51 C14 C20 18.9(17) 7_655 . ?
C26 C14 C20 131(2) 2_666 . ?
C41 C14 C20 124.8(19) 7_655 . ?
C46 C14 C20 113.2(18) 6_566 . ?
C27 C14 C20 127.5(17) 2_666 . ?
C21 C14 C20 52.3(11) 2_666 . ?
C15 C14 C20 119.3(12) . . ?
C45 C14 C20 107.8(10) . . ?
C3 C14 C11 77(4) 6_566 6_566 ?
C51 C14 C11 76.2(14) 7_655 6_566 ?
C26 C14 C11 38.4(14) 2_666 6_566 ?
C41 C14 C11 128(2) 7_655 6_566 ?
C46 C14 C11 141(3) 6_566 6_566 ?
C27 C14 C11 125(2) 2_666 6_566 ?
C21 C14 C11 42.7(11) 2_666 6_566 ?
C15 C14 C11 133.7(15) . 6_566 ?
C45 C14 C11 14.2(13) . 6_566 ?
C20 C14 C11 94.3(14) . 6_566 ?
C3 C14 C35 75(4) 6_566 7_655 ?
C51 C14 C35 72.7(9) 7_655 7_655 ?
C26 C14 C35 41.6(18) 2_666 7_655 ?
C41 C14 C35 129.4(16) 7_655 7_655 ?
C46 C14 C35 142(2) 6_566 7_655 ?
C27 C14 C35 126.7(16) 2_666 7_655 ?
C21 C14 C35 39.4(11) 2_666 7_655 ?
C15 C14 C35 134.8(13) . 7_655 ?
C45 C14 C35 17.4(10) . 7_655 ?
C20 C14 C35 90.6(12) . 7_655 ?
C11 C14 C35 4.4(19) 6_566 7_655 ?
C27 C15 C46 79(8) 2_666 6_566 ?
C27 C15 C41 30(6) 2_666 7_655 ?
C46 C15 C41 49(5) 6_566 7_655 ?
C27 C15 C40 159(10) 2_666 7_655 ?
C46 C15 C40 103(6) 6_566 7_655 ?
C41 C15 C40 144(6) 7_655 7_655 ?
C27 C15 C45 64(6) 2_666 6_566 ?
C46 C15 C45 143(6) 6_566 6_566 ?
C41 C15 C45 93(4) 7_655 6_566 ?
C40 C15 C45 110(2) 7_655 6_566 ?
C27 C15 C17 136(7) 2_666 2_666 ?
C46 C15 C17 63(6) 6_566 2_666 ?
C41 C15 C17 108(4) 7_655 2_666 ?
C40 C15 C17 40.0(12) 7_655 2_666 ?
C45 C15 C17 147(3) 6_566 2_666 ?
C27 C15 C23 157(9) 2_666 . ?
C46 C15 C23 95(6) 6_566 . ?
C41 C15 C23 137(5) 7_655 . ?
C40 C15 C23 8.6(12) 7_655 . ?
C45 C15 C23 117.9(19) 6_566 . ?
C17 C15 C23 31.5(11) 2_666 . ?
C27 C15 C14 48(6) 2_666 . ?
C46 C15 C14 31(5) 6_566 . ?
C41 C15 C14 18(3) 7_655 . ?
C40 C15 C14 128.7(18) 7_655 . ?
C45 C15 C14 111.4(16) 6_566 . ?
C17 C15 C14 90.3(14) 2_666 . ?
C23 C15 C14 120.4(13) . . ?
C27 C15 C11 73(7) 2_666 . ?
C46 C15 C11 151(6) 6_566 . ?
C41 C15 C11 102(4) 7_655 . ?
C40 C15 C11 100.6(17) 7_655 . ?
C45 C15 C11 9.4(14) 6_566 . ?
C17 C15 C11 138(2) 2_666 . ?
C23 C15 C11 108.6(13) . . ?
C14 C15 C11 119.9(10) . . ?
C27 C15 C47 145(8) 2_666 6_566 ?
C46 C15 C47 75(6) 6_566 6_566 ?
C41 C15 C47 119(5) 7_655 6_566 ?
C40 C15 C47 28.4(11) 7_655 6_566 ?
C45 C15 C47 136(2) 6_566 6_566 ?
C17 C15 C47 11.6(11) 2_666 6_566 ?
C23 C15 C47 19.9(9) . 6_566 ?
C14 C15 C47 101.3(15) . 6_566 ?
C11 C15 C47 127.1(17) . 6_566 ?
C27 C15 C35 76(6) 2_666 2_666 ?
C46 C15 C35 152(7) 6_566 2_666 ?
C41 C15 C35 104(4) 7_655 2_666 ?
C40 C15 C35 97(2) 7_655 2_666 ?
C45 C15 C35 12.8(13) 6_566 2_666 ?
C17 C15 C35 134(3) 2_666 2_666 ?
C23 C15 C35 105.1(16) . 2_666 ?
C14 C15 C35 121.2(12) . 2_666 ?
C11 C15 C35 4.3(19) . 2_666 ?
C47 C15 C35 123(2) 6_566 2_666 ?
C27 C15 C26 35(6) 2_666 7_655 ?
C46 C15 C26 113(5) 6_566 7_655 ?
C41 C15 C26 64(3) 7_655 7_655 ?
C40 C15 C26 135(2) 7_655 7_655 ?
C45 C15 C26 29.1(12) 6_566 7_655 ?
C17 C15 C26 155(3) 2_666 7_655 ?
C23 C15 C26 141.4(15) . 7_655 ?
C14 C15 C26 82.4(9) . 7_655 ?
C11 C15 C26 38.1(8) . 7_655 ?
C47 C15 C26 153(3) 6_566 7_655 ?
C35 C15 C26 40.4(10) 2_666 7_655 ?
C4 C16 C23 119(6) 3_565 2_666 ?
C4 C16 C42 165(8) 3_565 8_656 ?
C23 C16 C42 74(2) 2_666 8_656 ?
C4 C16 C47 145(6) 3_565 3_565 ?
C23 C16 C47 26.9(17) 2_666 3_565 ?
C42 C16 C47 46.9(18) 8_656 3_565 ?
C4 C16 C39 85(6) 3_565 8_656 ?
C23 C16 C39 152(3) 2_666 8_656 ?
C42 C16 C39 80.6(18) 8_656 8_656 ?
C47 C16 C39 127(3) 3_565 8_656 ?
C4 C16 C28 160(7) 3_565 2_666 ?
C23 C16 C28 77.6(18) 2_666 2_666 ?
C42 C16 C28 5(2) 8_656 2_666 ?
C47 C16 C28 51(2) 3_565 2_666 ?
C39 C16 C28 76.4(18) 8_656 2_666 ?
C4 C16 C40 106(5) 3_565 8_656 ?
C23 C16 C40 13.5(17) 2_666 8_656 ?
C42 C16 C40 85.4(18) 8_656 8_656 ?
C47 C16 C40 39.0(16) 3_565 8_656 ?
C39 C16 C40 157(2) 8_656 8_656 ?
C28 C16 C40 88.9(15) 2_666 8_656 ?
C4 C16 C52 27(4) 3_565 4_556 ?
C23 C16 C52 93(3) 2_666 4_556 ?
C42 C16 C52 159(2) 8_656 4_556 ?
C47 C16 C52 119(2) 3_565 4_556 ?
C39 C16 C52 108(2) 8_656 4_556 ?
C28 C16 C52 159.3(19) 2_666 4_556 ?
C40 C16 C52 79.8(16) 8_656 4_556 ?
C4 C16 C25 19(2) 3_565 . ?
C23 C16 C25 103(2) 2_666 . ?
C42 C16 C25 160.6(19) 8_656 . ?
C47 C16 C25 127.9(19) 3_565 . ?
C39 C16 C25 97.7(17) 8_656 . ?
C28 C16 C25 158.3(18) 2_666 . ?
C40 C16 C25 89.7(14) 8_656 . ?
C52 C16 C25 10.8(16) 4_556 . ?
C4 C16 C17 138(5) 3_565 . ?
C23 C16 C17 21.7(16) 2_666 . ?
C42 C16 C17 53.0(16) 8_656 . ?
C47 C16 C17 7.8(12) 3_565 . ?
C39 C16 C17 130.8(15) 8_656 . ?
C28 C16 C17 56.5(12) 2_666 . ?
C40 C16 C17 32.4(10) 8_656 . ?
C52 C16 C17 111.3(17) 4_556 . ?
C25 C16 C17 120.3(12) . . ?
C4 C16 C5 109(7) 3_565 . ?
C23 C16 C5 130(2) 2_666 . ?
C42 C16 C5 57.0(18) 8_656 . ?
C47 C16 C5 103(2) 3_565 . ?
C39 C16 C5 23.6(11) 8_656 . ?
C28 C16 C5 52.9(12) 2_666 . ?
C40 C16 C5 139.1(16) 8_656 . ?
C52 C16 C5 131(2) 4_556 . ?
C25 C16 C5 120.0(17) . . ?
C17 C16 C5 108.3(11) . . ?
C4 C16 C5 70(6) 3_565 3_565 ?
C23 C16 C5 162(3) 2_666 3_565 ?
C42 C16 C5 95(2) 8_656 3_565 ?
C47 C16 C5 140(3) 3_565 3_565 ?
C39 C16 C5 15.3(11) 8_656 3_565 ?
C28 C16 C5 91.0(13) 2_666 3_565 ?
C40 C16 C5 158(2) 8_656 3_565 ?
C52 C16 C5 93(2) 4_556 3_565 ?
C25 C16 C5 82.5(16) . 3_565 ?
C17 C16 C5 142.8(17) . 3_565 ?
C5 C16 C5 38.5(14) . 3_565 ?
C47 C17 C23 39(4) 3_565 2_666 ?
C47 C17 C40 70(4) 3_565 8_656 ?
C23 C17 C40 31.0(18) 2_666 8_656 ?
C47 C17 C46 147(4) 3_565 3_565 ?
C23 C17 C46 108(2) 2_666 3_565 ?
C40 C17 C46 77(2) 8_656 3_565 ?
C47 C17 C42 28(5) 3_565 8_656 ?
C23 C17 C42 65(2) 2_666 8_656 ?
C40 C17 C42 95(2) 8_656 8_656 ?
C46 C17 C42 162(3) 3_565 8_656 ?
C47 C17 C15 133(4) 3_565 2_666 ?
C23 C17 C15 94(2) 2_666 2_666 ?
C40 C17 C15 62.8(18) 8_656 2_666 ?
C46 C17 C15 14.1(17) 3_565 2_666 ?
C42 C17 C15 153(2) 8_656 2_666 ?
C47 C17 C28 42(4) 3_565 2_666 ?
C23 C17 C28 80(2) 2_666 2_666 ?
C40 C17 C28 109(2) 8_656 2_666 ?
C46 C17 C28 161(3) 3_565 2_666 ?
C42 C17 C28 14.8(12) 8_656 2_666 ?
C15 C17 C28 161(3) 2_666 2_666 ?
C47 C17 C41 146(4) 3_565 8_656 ?
C23 C17 C41 108(2) 2_666 8_656 ?
C40 C17 C41 76.9(17) 8_656 8_656 ?
C46 C17 C41 5(2) 3_565 8_656 ?
C42 C17 C41 157(2) 8_656 8_656 ?
C15 C17 C41 14.8(11) 2_666 8_656 ?
C28 C17 C41 155.7(19) 2_666 8_656 ?
C47 C17 C27 139(4) 3_565 . ?
C23 C17 C27 100.3(19) 2_666 . ?
C40 C17 C27 69.4(18) 8_656 . ?
C46 C17 C27 8.6(15) 3_565 . ?
C42 C17 C27 154.6(19) 8_656 . ?
C15 C17 C27 7.6(13) 2_666 . ?
C28 C17 C27 157.7(16) 2_666 . ?
C41 C17 C27 7.5(12) 8_656 . ?
C47 C17 C16 21(4) 3_565 . ?
C23 C17 C16 23(2) 2_666 . ?
C40 C17 C16 53(2) 8_656 . ?
C46 C17 C16 127.3(18) 3_565 . ?
C42 C17 C16 42.3(11) 8_656 . ?
C15 C17 C16 113.7(16) 2_666 . ?
C28 C17 C16 56.8(12) 2_666 . ?
C41 C17 C16 125.7(15) 8_656 . ?
C27 C17 C16 118.9(13) . . ?
C47 C17 C13 95(5) 3_565 . ?
C23 C17 C13 131(2) 2_666 . ?
C40 C17 C13 156(3) 8_656 . ?
C46 C17 C13 115.5(14) 3_565 . ?
C42 C17 C13 67.1(13) 8_656 . ?
C15 C17 C13 128.3(12) 2_666 . ?
C28 C17 C13 52.4(11) 2_666 . ?
C41 C17 C13 113.6(11) 8_656 . ?
C27 C17 C13 120.8(8) . . ?
C16 C17 C13 108.0(10) . . ?
C47 C17 C25 77(4) 3_565 7_655 ?
C23 C17 C25 114(2) 2_666 7_655 ?
C40 C17 C25 142(3) 8_656 7_655 ?
C46 C17 C25 132(2) 3_565 7_655 ?
C42 C17 C25 49.8(14) 8_656 7_655 ?
C15 C17 C25 143.4(16) 2_666 7_655 ?
C28 C17 C25 35.1(10) 2_666 7_655 ?
C41 C17 C25 129.1(15) 8_656 7_655 ?
C27 C17 C25 135.8(12) . 7_655 ?
C16 C17 C25 91.0(15) . 7_655 ?
C13 C17 C25 17.3(11) . 7_655 ?
C34 C20 C53 8(6) 8_656 7_655 ?
C34 C20 C44 53(5) 8_656 2_666 ?
C53 C20 C44 45(4) 7_655 2_666 ?
C34 C20 C51 145(6) 8_656 7_655 ?
C53 C20 C51 152(5) 7_655 7_655 ?
C44 C20 C51 156(3) 2_666 7_655 ?
C34 C20 C3 145(6) 8_656 6_566 ?
C53 C20 C3 153(5) 7_655 6_566 ?
C44 C20 C3 159(3) 2_666 6_566 ?
C51 C20 C3 5(2) 7_655 6_566 ?
C34 C20 C21 158(5) 8_656 2_666 ?
C53 C20 C21 151(4) 7_655 2_666 ?
C44 C20 C21 109(3) 2_666 2_666 ?
C51 C20 C21 48.5(12) 7_655 2_666 ?
C3 C20 C21 50.6(12) 6_566 2_666 ?
C34 C20 C13 37(5) 8_656 2_666 ?
C53 C20 C13 45(3) 7_655 2_666 ?
C44 C20 C13 90(3) 2_666 2_666 ?
C51 C20 C13 108.4(17) 7_655 2_666 ?
C3 C20 C13 107.9(18) 6_566 2_666 ?
C21 C20 C13 152(2) 2_666 2_666 ?
C34 C20 C29 17(5) 8_656 . ?
C53 C20 C29 25(4) 7_655 . ?
C44 C20 C29 69(3) 2_666 . ?
C51 C20 C29 128.0(18) 7_655 . ?
C3 C20 C29 128.2(17) 6_566 . ?
C21 C20 C29 158.8(16) 2_666 . ?
C13 C20 C29 21.1(9) 2_666 . ?
C34 C20 C14 137(6) 8_656 . ?
C53 C20 C14 145(5) 7_655 . ?
C44 C20 C14 162(3) 2_666 . ?
C51 C20 C14 8.2(8) 7_655 . ?
C3 C20 C14 8.5(17) 6_566 . ?
C21 C20 C14 56.6(12) 2_666 . ?
C13 C20 C14 100.3(13) 2_666 . ?
C29 C20 C14 120.2(12) . . ?
C34 C20 C21 107(5) 8_656 . ?
C53 C20 C21 99(4) 7_655 . ?
C44 C20 C21 56(3) 2_666 . ?
C51 C20 C21 100.9(9) 7_655 . ?
C3 C20 C21 103.6(13) 6_566 . ?
C21 C20 C21 53.2(13) 2_666 . ?
C13 C20 C21 139.1(15) 2_666 . ?
C29 C20 C21 119.7(12) . . ?
C14 C20 C21 108.6(8) . . ?
C34 C20 C35 69(5) 8_656 8_656 ?
C53 C20 C35 61(4) 7_655 8_656 ?
C44 C20 C35 20(2) 2_666 8_656 ?
C51 C20 C35 136.0(15) 7_655 8_656 ?
C3 C20 C35 139.8(19) 6_566 8_656 ?
C21 C20 C35 91.1(14) 2_666 8_656 ?
C13 C20 C35 102.8(15) 2_666 8_656 ?
C29 C20 C35 82.1(12) . 8_656 ?
C14 C20 C35 142.3(12) . 8_656 ?
C21 C20 C35 38.4(9) . 8_656 ?
C34 C20 C11 68(5) 8_656 3_565 ?
C53 C20 C11 61(3) 7_655 3_565 ?
C44 C20 C11 19(3) 2_666 3_565 ?
C51 C20 C11 137.3(14) 7_655 3_565 ?
C3 C20 C11 140.9(15) 6_566 3_565 ?
C21 C20 C11 91.8(14) 2_666 3_565 ?
C13 C20 C11 102.9(13) 2_666 3_565 ?
C29 C20 C11 82.1(9) . 3_565 ?
C14 C20 C11 143.8(13) . 3_565 ?
C21 C20 C11 38.8(8) . 3_565 ?
C35 C20 C11 2.0(17) 8_656 3_565 ?
C51 C21 C35 98(2) 8_656 8_656 ?
C51 C21 C3 7(3) 8_656 3_565 ?
C35 C21 C3 94.8(19) 8_656 3_565 ?
C51 C21 C11 94.3(18) 8_656 3_565 ?
C35 C21 C11 6(3) 8_656 3_565 ?
C3 C21 C11 90.4(17) 3_565 3_565 ?
C51 C21 C20 55.4(16) 8_656 2_666 ?
C35 C21 C20 149(2) 8_656 2_666 ?
C3 C21 C20 60.6(19) 3_565 2_666 ?
C11 C21 C20 147.6(17) 3_565 2_666 ?
C51 C21 C21 127(2) 8_656 2_666 ?
C35 C21 C21 125(2) 8_656 2_666 ?
C3 C21 C21 133(2) 3_565 2_666 ?
C11 C21 C21 130.9(19) 3_565 2_666 ?
C20 C21 C21 73.3(14) 2_666 2_666 ?
C51 C21 C44 149(2) 8_656 2_666 ?
C35 C21 C44 54.2(16) 8_656 2_666 ?
C3 C21 C44 147.8(17) 3_565 2_666 ?
C11 C21 C44 59.3(17) 3_565 2_666 ?
C20 C21 C44 143(2) 2_666 2_666 ?
C21 C21 C44 72.5(14) 2_666 2_666 ?
C51 C21 C14 15.7(11) 8_656 2_666 ?
C35 C21 C14 82.9(17) 8_656 2_666 ?
C3 C21 C14 12.4(15) 3_565 2_666 ?
C11 C21 C14 78.7(15) 3_565 2_666 ?
C20 C21 C14 71.0(12) 2_666 2_666 ?
C21 C21 C14 141.7(17) 2_666 2_666 ?
C44 C21 C14 135.4(18) 2_666 2_666 ?
C51 C21 C45 83.1(17) 8_656 2_666 ?
C35 C21 C45 15.3(11) 8_656 2_666 ?
C3 C21 C45 79.5(15) 3_565 2_666 ?
C11 C21 C45 11.4(14) 3_565 2_666 ?
C20 C21 C45 136.3(19) 2_666 2_666 ?
C21 C21 C45 139.1(18) 2_666 2_666 ?
C44 C21 C45 69.5(11) 2_666 2_666 ?
C14 C21 C45 67.7(12) 2_666 2_666 ?
C51 C21 C26 48.9(15) 8_656 . ?
C35 C21 C26 49.5(15) 8_656 . ?
C3 C21 C26 45.3(11) 3_565 . ?
C11 C21 C26 45.4(11) 3_565 . ?
C20 C21 C26 103.4(12) 2_666 . ?
C21 C21 C26 158.1(8) 2_666 . ?
C44 C21 C26 103.0(12) 2_666 . ?
C14 C21 C26 33.4(9) 2_666 . ?
C45 C21 C26 34.3(9) 2_666 . ?
C51 C21 C44 73.9(17) 8_656 . ?
C35 C21 C44 158(2) 8_656 . ?
C3 C21 C44 79.2(16) 3_565 . ?
C11 C21 C44 160.5(19) 3_565 . ?
C20 C21 C44 18.7(12) 2_666 . ?
C21 C21 C44 54.7(11) 2_666 . ?
C44 C21 C44 125.8(13) 2_666 . ?
C14 C21 C44 89.3(12) 2_666 . ?
C45 C21 C44 151.0(17) 2_666 . ?
C26 C21 C44 120.9(8) . . ?
C51 C21 C20 157(2) 8_656 . ?
C35 C21 C20 72.6(17) 8_656 . ?
C3 C21 C20 160.6(19) 3_565 . ?
C11 C21 C20 78.0(14) 3_565 . ?
C20 C21 C20 124.8(13) 2_666 . ?
C21 C21 C20 53.4(11) 2_666 . ?
C44 C21 C20 19.1(12) 2_666 . ?
C14 C21 C20 149.6(16) 2_666 . ?
C45 C21 C20 87.7(12) 2_666 . ?
C26 C21 C20 120.1(8) . . ?
C44 C21 C20 106.9(8) . . ?
C47 C23 C40 108(6) 6_566 7_655 ?
C47 C23 C17 31(3) 6_566 2_666 ?
C40 C23 C17 78(4) 7_655 2_666 ?
C47 C23 C16 107(4) 6_566 2_666 ?
C40 C23 C16 139(6) 7_655 2_666 ?
C17 C23 C16 135(3) 2_666 2_666 ?
C47 C23 C4 124(5) 6_566 6_566 ?
C40 C23 C4 122(5) 7_655 6_566 ?
C17 C23 C4 151(4) 2_666 6_566 ?
C16 C23 C4 18(2) 2_666 6_566 ?
C47 C23 C42 47(3) 6_566 7_655 ?
C40 C23 C42 149(4) 7_655 7_655 ?
C17 C23 C42 76(2) 2_666 7_655 ?
C16 C23 C42 60(2) 2_666 7_655 ?
C4 C23 C42 78(3) 6_566 7_655 ?
C47 C23 C15 85(4) 6_566 . ?
C40 C23 C15 23(3) 7_655 . ?
C17 C23 C15 54.7(18) 2_666 . ?
C16 C23 C15 155(3) 2_666 . ?
C4 C23 C15 141.8(18) 6_566 . ?
C42 C23 C15 127.9(17) 7_655 . ?
C47 C23 C28 39(4) 6_566 . ?
C40 C23 C28 142(4) 7_655 . ?
C17 C23 C28 68.2(19) 2_666 . ?
C16 C23 C28 67.7(19) 2_666 . ?
C4 C23 C28 85.2(17) 6_566 . ?
C42 C23 C28 7.8(13) 7_655 . ?
C15 C23 C28 120.2(14) . . ?
C47 C23 C46 74(3) 6_566 6_566 ?
C40 C23 C46 34(3) 7_655 6_566 ?
C17 C23 C46 43.4(17) 2_666 6_566 ?
C16 C23 C46 159(3) 2_666 6_566 ?
C4 C23 C46 151(3) 6_566 6_566 ?
C42 C23 C46 117.3(17) 7_655 6_566 ?
C15 C23 C46 11.3(13) . 6_566 ?
C28 C23 C46 109.5(14) . 6_566 ?
C47 C23 C52 155(6) 6_566 5_665 ?
C40 C23 C52 87(4) 7_655 5_665 ?
C17 C23 C52 155(2) 2_666 5_665 ?
C16 C23 C52 54(2) 2_666 5_665 ?
C4 C23 C52 35.9(14) 6_566 5_665 ?
C42 C23 C52 112(3) 7_655 5_665 ?
C15 C23 C52 107.9(11) . 5_665 ?
C28 C23 C52 118.7(19) . 5_665 ?
C46 C23 C52 118.5(11) 6_566 5_665 ?
C47 C23 C29 162(6) 6_566 7_655 ?
C40 C23 C29 70(4) 7_655 7_655 ?
C17 C23 C29 143(2) 2_666 7_655 ?
C16 C23 C29 70(2) 2_666 7_655 ?
C4 C23 C29 52.1(13) 6_566 7_655 ?
C42 C23 C29 127(3) 7_655 7_655 ?
C15 C23 C29 91.9(12) . 7_655 ?
C28 C23 C29 133(2) . 7_655 ?
C46 C23 C29 102.8(13) 6_566 7_655 ?
C52 C23 C29 16.3(8) 5_665 7_655 ?
C47 C23 C27 84(3) 6_566 2_666 ?
C40 C23 C27 25(3) 7_655 2_666 ?
C17 C23 C27 53.6(15) 2_666 2_666 ?
C16 C23 C27 152(3) 2_666 2_666 ?
C4 C23 C27 141(2) 6_566 2_666 ?
C42 C23 C27 125.6(16) 7_655 2_666 ?
C15 C23 C27 3.5(13) . 2_666 ?
C28 C23 C27 118.0(12) . 2_666 ?
C46 C23 C27 10.7(9) 6_566 2_666 ?
C52 C23 C27 107.8(10) 5_665 2_666 ?
C29 C23 C27 92.1(12) 7_655 2_666 ?
C52 C25 C13 100(8) 4_556 3_565 ?
C52 C25 C29 45(6) 4_556 8_656 ?
C13 C25 C29 55(4) 3_565 8_656 ?
C52 C25 C28 122(7) 4_556 8_656 ?
C13 C25 C28 138(5) 3_565 8_656 ?
C29 C25 C28 163(4) 8_656 8_656 ?
C52 C25 C4 47(6) 4_556 3_565 ?
C13 C25 C4 145(5) 3_565 3_565 ?
C29 C25 C4 91(3) 8_656 3_565 ?
C28 C25 C4 74(2) 8_656 3_565 ?
C52 C25 C42 132(8) 4_556 4_556 ?
C13 C25 C42 127(4) 3_565 4_556 ?
C29 C25 C42 167(4) 8_656 4_556 ?
C28 C25 C42 11.4(16) 8_656 4_556 ?
C4 C25 C42 85(3) 3_565 4_556 ?
C52 C25 C16 43(7) 4_556 . ?
C13 C25 C16 139(4) 3_565 . ?
C29 C25 C16 85(2) 8_656 . ?
C28 C25 C16 79.2(18) 8_656 . ?
C4 C25 C16 6.3(9) 3_565 . ?
C42 C25 C16 89.3(18) 4_556 . ?
C52 C25 C53 81(6) 4_556 4_556 ?
C13 C25 C53 21(3) 3_565 4_556 ?
C29 C25 C53 36.8(19) 8_656 4_556 ?
C28 C25 C53 152(3) 8_656 4_556 ?
C4 C25 C53 124(2) 3_565 4_556 ?
C42 C25 C53 141(2) 4_556 4_556 ?
C16 C25 C53 118.4(17) . 4_556 ?
C52 C25 C17 168(7) 4_556 3_565 ?
C13 C25 C17 77(4) 3_565 3_565 ?
C29 C25 C17 130(3) 8_656 3_565 ?
C28 C25 C17 61.4(18) 8_656 3_565 ?
C4 C25 C17 133(3) 3_565 3_565 ?
C42 C25 C17 50.2(13) 4_556 3_565 ?
C16 C25 C17 136(2) . 3_565 ?
C53 C25 C17 92.8(15) 4_556 3_565 ?
C52 C25 C47 164(9) 4_556 5_665 ?
C13 C25 C47 93(3) 3_565 5_665 ?
C29 C25 C47 145(2) 8_656 5_665 ?
C28 C25 C47 45(2) 8_656 5_665 ?
C4 C25 C47 118(3) 3_565 5_665 ?
C42 C25 C47 34.3(14) 4_556 5_665 ?
C16 C25 C47 122(2) . 5_665 ?
C53 C25 C47 108.6(14) 4_556 5_665 ?
C17 C25 C47 16.0(9) 3_565 5_665 ?
C52 C25 C34 84(6) 4_556 . ?
C13 C25 C34 19(3) 3_565 . ?
C29 C25 C34 39(2) 8_656 . ?
C28 C25 C34 149(2) 8_656 . ?
C4 C25 C34 127(2) 3_565 . ?
C42 C25 C34 138.5(19) 4_556 . ?
C16 C25 C34 120.7(14) . . ?
C53 C25 C34 2.5(16) 4_556 . ?
C17 C25 C34 90.4(14) 3_565 . ?
C47 C25 C34 106.2(14) 5_665 . ?
C52 C25 C23 20(7) 4_556 2_666 ?
C13 C25 C23 113(4) 3_565 2_666 ?
C29 C25 C23 59(2) 8_656 2_666 ?
C28 C25 C23 105(2) 8_656 2_666 ?
C4 C25 C23 32.3(14) 3_565 2_666 ?
C42 C25 C23 114.8(19) 4_556 2_666 ?
C16 C25 C23 26.7(10) . 2_666 ?
C53 C25 C23 92.3(16) 4_556 2_666 ?
C17 C25 C23 153(2) 3_565 2_666 ?
C47 C25 C23 144(2) 5_665 2_666 ?
C34 C25 C23 94.7(14) . 2_666 ?
C14 C26 C45 132(3) 2_666 2_666 ?
C14 C26 C3 20(2) 2_666 3_565 ?
C45 C26 C3 113(2) 2_666 3_565 ?
C14 C26 C11 113(2) 2_666 3_565 ?
C45 C26 C11 20(2) 2_666 3_565 ?
C3 C26 C11 93.1(17) 3_565 3_565 ?
C14 C26 C51 23.4(14) 2_666 8_656 ?
C45 C26 C51 109(3) 2_666 8_656 ?
C3 C26 C51 7(3) 3_565 8_656 ?
C11 C26 C51 89.5(19) 3_565 8_656 ?
C14 C26 C35 109(3) 2_666 8_656 ?
C45 C26 C35 22.9(14) 2_666 8_656 ?
C3 C26 C35 90.2(19) 3_565 8_656 ?
C11 C26 C35 5(3) 3_565 8_656 ?
C51 C26 C35 86(2) 8_656 8_656 ?
C14 C26 C41 52.3(18) 2_666 8_656 ?
C45 C26 C41 162(3) 2_666 8_656 ?
C3 C26 C41 71.7(17) 3_565 8_656 ?
C11 C26 C41 158(2) 3_565 8_656 ?
C51 C26 C41 73.5(13) 8_656 8_656 ?
C35 C26 C41 152(2) 8_656 8_656 ?
C14 C26 C27 164(3) 2_666 8_656 ?
C45 C26 C27 50.8(18) 2_666 8_656 ?
C3 C26 C27 158(2) 3_565 8_656 ?
C11 C26 C27 70.2(17) 3_565 8_656 ?
C51 C26 C27 151(2) 8_656 8_656 ?
C35 C26 C27 72.0(12) 8_656 8_656 ?
C41 C26 C27 119.3(18) 8_656 8_656 ?
C14 C26 C21 65.6(18) 2_666 . ?
C45 C26 C21 66.6(18) 2_666 . ?
C3 C26 C21 46.4(13) 3_565 . ?
C11 C26 C21 47.1(12) 3_565 . ?
C51 C26 C21 42.4(13) 8_656 . ?
C35 C26 C21 43.8(13) 8_656 . ?
C41 C26 C21 114.6(11) 8_656 . ?
C27 C26 C21 114.5(12) 8_656 . ?
C14 C26 C27 58.4(19) 2_666 . ?
C45 C26 C27 160(3) 2_666 . ?
C3 C26 C27 77.8(14) 3_565 . ?
C11 C26 C27 161(2) 3_565 . ?
C51 C26 C27 79.5(14) 8_656 . ?
C35 C26 C27 155(2) 8_656 . ?
C41 C26 C27 6.1(11) 8_656 . ?
C27 C26 C27 113.6(12) 8_656 . ?
C21 C26 C27 120.3(8) . . ?
C14 C26 C41 160(3) 2_666 . ?
C45 C26 C41 57.3(19) 2_666 . ?
C3 C26 C41 161(2) 3_565 . ?
C11 C26 C41 76.6(14) 3_565 . ?
C51 C26 C41 154(2) 8_656 . ?
C35 C26 C41 78.3(14) 8_656 . ?
C41 C26 C41 112.8(12) 8_656 . ?
C27 C26 C41 6.6(11) 8_656 . ?
C21 C26 C41 120.2(8) . . ?
C27 C26 C41 107.0(9) . . ?
C14 C26 C26 113(2) 2_666 8_656 ?
C45 C26 C26 111(2) 2_666 8_656 ?
C3 C26 C26 132.0(18) 3_565 8_656 ?
C11 C26 C26 129.3(17) 3_565 8_656 ?
C51 C26 C26 132.3(18) 8_656 8_656 ?
C35 C26 C26 129.9(18) 8_656 8_656 ?
C41 C26 C26 60.9(11) 8_656 8_656 ?
C27 C26 C26 59.8(10) 8_656 8_656 ?
C21 C26 C26 156.9(8) . 8_656 ?
C27 C26 C26 54.8(9) . 8_656 ?
C41 C26 C26 53.3(9) . 8_656 ?
C41 C27 C15 105(9) 8_656 2_666 ?
C41 C27 C46 51(7) 8_656 3_565 ?
C15 C27 C46 55(7) 2_666 3_565 ?
C41 C27 C45 150(7) 8_656 3_565 ?
C15 C27 C45 103(7) 2_666 3_565 ?
C46 C27 C45 157(5) 3_565 3_565 ?
C41 C27 C14 18(6) 8_656 2_666 ?
C15 C27 C14 123(7) 2_666 2_666 ?
C46 C27 C14 69(4) 3_565 2_666 ?
C45 C27 C14 133.1(13) 3_565 2_666 ?
C41 C27 C40 105(8) 8_656 8_656 ?
C15 C27 C40 17(8) 2_666 8_656 ?
C46 C27 C40 58(4) 3_565 8_656 ?
C45 C27 C40 99.0(18) 3_565 8_656 ?
C14 C27 C40 121.3(18) 2_666 8_656 ?
C41 C27 C11 155(8) 8_656 2_666 ?
C15 C27 C11 96(7) 2_666 2_666 ?
C46 C27 C11 150(5) 3_565 2_666 ?
C45 C27 C11 7.1(15) 3_565 2_666 ?
C14 C27 C11 138.7(18) 2_666 2_666 ?
C40 C27 C11 91.9(16) 8_656 2_666 ?
C41 C27 C26 115(7) 8_656 8_656 ?
C15 C27 C26 138(7) 2_666 8_656 ?
C46 C27 C26 166(5) 3_565 8_656 ?
C45 C27 C26 35.7(11) 3_565 8_656 ?
C14 C27 C26 97.7(15) 2_666 8_656 ?
C40 C27 C26 132(2) 8_656 8_656 ?
C11 C27 C26 42.1(10) 2_666 8_656 ?
C41 C27 C17 72(7) 8_656 . ?
C15 C27 C17 36(6) 2_666 . ?
C46 C27 C17 27(5) 3_565 . ?
C45 C27 C17 131(2) 3_565 . ?
C14 C27 C17 88.7(14) 2_666 . ?
C40 C27 C17 33.3(9) 8_656 . ?
C11 C27 C17 124.3(17) 2_666 . ?
C26 C27 C17 156.5(18) 8_656 . ?
C41 C27 C35 154(9) 8_656 . ?
C15 C27 C35 94(7) 2_666 . ?
C46 C27 C35 147(5) 3_565 . ?
C45 C27 C35 10.7(17) 3_565 . ?
C14 C27 C35 139.2(13) 2_666 . ?
C40 C27 C35 89.0(13) 8_656 . ?
C11 C27 C35 4(2) 2_666 . ?
C26 C27 C35 44.1(11) 8_656 . ?
C17 C27 C35 120.9(13) . . ?
C41 C27 C26 50(7) 8_656 . ?
C15 C27 C26 155(6) 2_666 . ?
C46 C27 C26 101(4) 3_565 . ?
C45 C27 C26 100.9(9) 3_565 . ?
C14 C27 C26 32.4(10) 2_666 . ?
C40 C27 C26 148.2(19) 8_656 . ?
C11 C27 C26 107.1(11) 2_666 . ?
C26 C27 C26 65.4(12) 8_656 . ?
C17 C27 C26 119.1(12) . . ?
C35 C27 C26 108.3(8) . . ?
C41 C27 C3 12(6) 8_656 3_565 ?
C15 C27 C3 117(6) 2_666 3_565 ?
C46 C27 C3 63(4) 3_565 3_565 ?
C45 C27 C3 138.2(13) 3_565 3_565 ?
C14 C27 C3 6.0(13) 2_666 3_565 ?
C40 C27 C3 115.3(16) 8_656 3_565 ?
C11 C27 C3 143.4(12) 2_666 3_565 ?
C26 C27 C3 103.1(13) 8_656 3_565 ?
C17 C27 C3 82.6(11) . 3_565 ?
C35 C27 C3 143.4(12) . 3_565 ?
C26 C27 C3 38.1(8) . 3_565 ?
C42 C28 C25 140(5) 7_655 8_656 ?
C42 C28 C47 42(5) 7_655 6_566 ?
C25 C28 C47 99(2) 8_656 6_566 ?
C42 C28 C52 153(4) 7_655 7_655 ?
C25 C28 C52 14.9(18) 8_656 7_655 ?
C47 C28 C52 113(2) 6_566 7_655 ?
C42 C28 C16 13(6) 7_655 2_666 ?
C25 C28 C16 147(2) 8_656 2_666 ?
C47 C28 C16 52.4(17) 6_566 2_666 ?
C52 C28 C16 156.8(15) 7_655 2_666 ?
C42 C28 C4 153(7) 7_655 2_666 ?
C25 C28 C4 60.3(18) 8_656 2_666 ?
C47 C28 C4 155(2) 6_566 2_666 ?
C52 C28 C4 45.5(15) 7_655 2_666 ?
C16 C28 C4 140(2) 2_666 2_666 ?
C42 C28 C5 81(6) 7_655 2_666 ?
C25 C28 C5 133(2) 8_656 2_666 ?
C47 C28 C5 121(2) 6_566 2_666 ?
C52 C28 C5 119(2) 7_655 2_666 ?
C16 C28 C5 69.0(13) 2_666 2_666 ?
C4 C28 C5 74.4(14) 2_666 2_666 ?
C42 C28 C13 126(5) 7_655 2_666 ?
C25 C28 C13 14.0(15) 8_656 2_666 ?
C47 C28 C13 84.7(15) 6_566 2_666 ?
C52 C28 C13 28.7(14) 7_655 2_666 ?
C16 C28 C13 134.0(17) 2_666 2_666 ?
C4 C28 C13 73.9(13) 2_666 2_666 ?
C5 C28 C13 145(2) 2_666 2_666 ?
C42 C28 C17 57(4) 7_655 2_666 ?
C25 C28 C17 83.5(18) 8_656 2_666 ?
C47 C28 C17 15.3(11) 6_566 2_666 ?
C52 C28 C17 98.0(18) 7_655 2_666 ?
C16 C28 C17 66.6(11) 2_666 2_666 ?
C4 C28 C17 140.5(17) 2_666 2_666 ?
C5 C28 C17 134(2) 2_666 2_666 ?
C13 C28 C17 69.5(12) 2_666 2_666 ?
C42 C28 C23 25(4) 7_655 . ?
C25 C28 C23 115.3(18) 8_656 . ?
C47 C28 C23 17.8(14) 6_566 . ?
C52 C28 C23 129.3(17) 7_655 . ?
C16 C28 C23 34.6(13) 2_666 . ?
C4 C28 C23 160.3(16) 2_666 . ?
C5 C28 C23 103.4(18) 2_666 . ?
C13 C28 C23 101.4(13) 2_666 . ?
C17 C28 C23 32.2(10) 2_666 . ?
C42 C28 C39 61(6) 7_655 7_655 ?
C25 C28 C39 148(2) 8_656 7_655 ?
C47 C28 C39 101.6(18) 6_566 7_655 ?
C52 C28 C39 136(2) 7_655 7_655 ?
C16 C28 C39 49.6(14) 2_666 7_655 ?
C4 C28 C39 92.9(16) 2_666 7_655 ?
C5 C28 C39 19.5(12) 2_666 7_655 ?
C13 C28 C39 155.0(18) 2_666 7_655 ?
C17 C28 C39 114.7(15) 2_666 7_655 ?
C23 C28 C39 83.9(14) . 7_655 ?
C42 C28 C39 98(6) 7_655 . ?
C25 C28 C39 115.6(18) 8_656 . ?
C47 C28 C39 137(2) 6_566 . ?
C52 C28 C39 101.2(18) 7_655 . ?
C16 C28 C39 86.2(16) 2_666 . ?
C4 C28 C39 56.4(14) 2_666 . ?
C5 C28 C39 18.0(13) 2_666 . ?
C13 C28 C39 128.0(14) 2_666 . ?
C17 C28 C39 147.2(17) 2_666 . ?
C23 C28 C39 119.8(15) . . ?
C39 C28 C39 36.8(13) 7_655 . ?
C52 C29 C13 78(4) 7_655 2_666 ?
C52 C29 C25 32(4) 7_655 8_656 ?
C13 C29 C25 47(3) 2_666 8_656 ?
C52 C29 C53 154(4) 7_655 7_655 ?
C13 C29 C53 78(3) 2_666 7_655 ?
C25 C29 C53 123(3) 8_656 7_655 ?
C52 C29 C34 151(4) 7_655 8_656 ?
C13 C29 C34 74(3) 2_666 8_656 ?
C25 C29 C34 120(3) 8_656 8_656 ?
C53 C29 C34 4(2) 7_655 8_656 ?
C52 C29 C4 30(4) 7_655 2_666 ?
C13 C29 C4 106(3) 2_666 2_666 ?
C25 C29 C4 60(2) 8_656 2_666 ?
C53 C29 C4 161(3) 7_655 2_666 ?
C34 C29 C4 162(3) 8_656 2_666 ?
C52 C29 C44 164(4) 7_655 2_666 ?
C13 C29 C44 90(3) 2_666 2_666 ?
C25 C29 C44 135(3) 8_656 2_666 ?
C53 C29 C44 12.0(16) 7_655 2_666 ?
C34 C29 C44 15.5(15) 8_656 2_666 ?
C4 C29 C44 154(2) 2_666 2_666 ?
C52 C29 C20 145(4) 7_655 . ?
C13 C29 C20 69(2) 2_666 . ?
C25 C29 C20 114(2) 8_656 . ?
C53 C29 C20 9.0(14) 7_655 . ?
C34 C29 C20 5.7(19) 8_656 . ?
C4 C29 C20 159.1(19) 2_666 . ?
C44 C29 C20 20.6(12) 2_666 . ?
C52 C29 C28 25(3) 7_655 . ?
C13 C29 C28 55(3) 2_666 . ?
C25 C29 C28 10(2) 8_656 . ?
C53 C29 C28 129.3(18) 7_655 . ?
C34 C29 C28 126(2) 8_656 . ?
C4 C29 C28 51.3(12) 2_666 . ?
C44 C29 C28 139.7(15) 2_666 . ?
C20 C29 C28 120.3(12) . . ?
C52 C29 C40 87(4) 7_655 . ?
C13 C29 C40 159(4) 2_666 . ?
C25 C29 C40 117(2) 8_656 . ?
C53 C29 C40 113.0(15) 7_655 . ?
C34 C29 C40 116.3(15) 8_656 . ?
C4 C29 C40 57.5(12) 2_666 . ?
C44 C29 C40 101.3(11) 2_666 . ?
C20 C29 C40 120.2(8) . . ?
C28 C29 C40 107.3(11) . . ?
C52 C29 C23 72(3) 7_655 3_565 ?
C13 C29 C23 147(4) 2_666 3_565 ?
C25 C29 C23 102(2) 8_656 3_565 ?
C53 C29 C23 128(2) 7_655 3_565 ?
C34 C29 C23 131.1(18) 8_656 3_565 ?
C4 C29 C23 42.1(12) 2_666 3_565 ?
C44 C29 C23 116.4(14) 2_666 3_565 ?
C20 C29 C23 134.6(12) . 3_565 ?
C28 C29 C23 92.5(14) . 3_565 ?
C40 C29 C23 15.5(10) . 3_565 ?
C52 C29 C16 41(4) 7_655 8_656 ?
C13 C29 C16 117(3) 2_666 8_656 ?
C25 C29 C16 71(2) 8_656 8_656 ?
C53 C29 C16 154(2) 7_655 8_656 ?
C34 C29 C16 155(2) 8_656 8_656 ?
C4 C29 C16 11.2(12) 2_666 8_656 ?
C44 C29 C16 144.3(17) 2_666 8_656 ?
C20 C29 C16 155.2(15) . 8_656 ?
C28 C29 C16 61.6(12) . 8_656 ?
C40 C29 C16 46.5(11) . 8_656 ?
C23 C29 C16 31.2(10) 3_565 8_656 ?
C53 C34 C44 42(10) 4_556 3_565 ?
C53 C34 C20 122(10) 4_556 8_656 ?
C44 C34 C20 81(5) 3_565 8_656 ?
C53 C34 C29 79(10) 4_556 8_656 ?
C44 C34 C29 119(4) 3_565 8_656 ?
C20 C34 C29 157(7) 8_656 8_656 ?
C53 C34 C13 106(10) 4_556 3_565 ?
C44 C34 C13 147(5) 3_565 3_565 ?
C20 C34 C13 131(7) 8_656 3_565 ?
C29 C34 C13 27.6(12) 8_656 3_565 ?
C53 C34 C51 146(10) 4_556 4_556 ?
C44 C34 C51 105(4) 3_565 4_556 ?
C20 C34 C51 26(5) 8_656 4_556 ?
C29 C34 C51 131(3) 8_656 4_556 ?
C13 C34 C51 105(3) 3_565 4_556 ?
C53 C34 C35 29(10) 4_556 . ?
C44 C34 C35 22(4) 3_565 . ?
C20 C34 C35 97(5) 8_656 . ?
C29 C34 C35 100.1(18) 8_656 . ?
C13 C34 C35 127(2) 3_565 . ?
C51 C34 C35 117.5(16) 4_556 . ?
C53 C34 C52 87(10) 4_556 4_556 ?
C44 C34 C52 127(4) 3_565 4_556 ?
C20 C34 C52 149(7) 8_656 4_556 ?
C29 C34 C52 8.4(12) 8_656 4_556 ?
C13 C34 C52 20.0(12) 3_565 4_556 ?
C51 C34 C52 123(3) 4_556 4_556 ?
C35 C34 C52 106.8(17) . 4_556 ?
C53 C34 C3 148(10) 4_556 5_665 ?
C44 C34 C3 107(3) 3_565 5_665 ?
C20 C34 C3 27(5) 8_656 5_665 ?
C29 C34 C3 131(3) 8_656 5_665 ?
C13 C34 C3 104(2) 3_565 5_665 ?
C51 C34 C3 3.8(17) 4_556 5_665 ?
C35 C34 C3 120.4(11) . 5_665 ?
C52 C34 C3 122(2) 4_556 5_665 ?
C53 C34 C11 27(10) 4_556 2_666 ?
C44 C34 C11 22(4) 3_565 2_666 ?
C20 C34 C11 99(5) 8_656 2_666 ?
C29 C34 C11 99(2) 8_656 2_666 ?
C13 C34 C11 126(2) 3_565 2_666 ?
C51 C34 C11 119(2) 4_556 2_666 ?
C35 C34 C11 2.5(17) . 2_666 ?
C52 C34 C11 106.2(18) 4_556 2_666 ?
C3 C34 C11 122.2(13) 5_665 2_666 ?
C53 C34 C21 109(10) 4_556 3_565 ?
C44 C34 C21 68(3) 3_565 3_565 ?
C20 C34 C21 17(4) 8_656 3_565 ?
C29 C34 C21 158(3) 8_656 3_565 ?
C13 C34 C21 140(3) 3_565 3_565 ?
C51 C34 C21 36.9(11) 4_556 3_565 ?
C35 C34 C21 82.0(10) . 3_565 ?
C52 C34 C21 152(3) 4_556 3_565 ?
C3 C34 C21 39.1(7) 5_665 3_565 ?
C11 C34 C21 83.6(13) 2_666 3_565 ?
C53 C34 C25 99(10) 4_556 . ?
C44 C34 C25 139(4) 3_565 . ?
C20 C34 C25 137(6) 8_656 . ?
C29 C34 C25 21.0(14) 8_656 . ?
C13 C34 C25 8.0(14) 3_565 . ?
C51 C34 C25 111(2) 4_556 . ?
C35 C34 C25 118.6(16) . . ?
C52 C34 C25 12.8(12) 4_556 . ?
C3 C34 C25 109.8(18) 5_665 . ?
C11 C34 C25 118.2(17) 2_666 . ?
C21 C34 C25 143(2) 3_565 . ?
C11 C35 C45 37(10) 2_666 3_565 ?
C11 C35 C21 114(10) 2_666 8_656 ?
C45 C35 C21 130.1(18) 3_565 8_656 ?
C11 C35 C44 146(10) 2_666 3_565 ?
C45 C35 C44 153(2) 3_565 3_565 ?
C21 C35 C44 77(2) 8_656 3_565 ?
C11 C35 C26 52(10) 2_666 8_656 ?
C45 C35 C26 43.7(13) 3_565 8_656 ?
C21 C35 C26 86.7(16) 8_656 8_656 ?
C44 C35 C26 160(3) 3_565 8_656 ?
C11 C35 C53 146(10) 2_666 4_556 ?
C45 C35 C53 144(3) 3_565 4_556 ?
C21 C35 C53 84(2) 8_656 4_556 ?
C44 C35 C53 8.9(15) 3_565 4_556 ?
C26 C35 C53 161(3) 8_656 4_556 ?
C11 C35 C34 147(10) 2_666 . ?
C45 C35 C34 146(3) 3_565 . ?
C21 C35 C34 82.9(18) 8_656 . ?
C44 C35 C34 8.3(17) 3_565 . ?
C26 C35 C34 160(3) 8_656 . ?
C53 C35 C34 1.3(15) 4_556 . ?
C11 C35 C3 81(10) 2_666 2_666 ?
C45 C35 C3 86.4(17) 3_565 2_666 ?
C21 C35 C3 43.7(13) 8_656 2_666 ?
C44 C35 C3 120(2) 3_565 2_666 ?
C26 C35 C3 43.0(12) 8_656 2_666 ?
C53 C35 C3 126(3) 4_556 2_666 ?
C34 C35 C3 125(2) . 2_666 ?
C11 C35 C51 86(10) 2_666 . ?
C45 C35 C51 90.3(8) 3_565 . ?
C21 C35 C51 40.2(14) 8_656 . ?
C44 C35 C51 115.4(16) 3_565 . ?
C26 C35 C51 46.6(13) 8_656 . ?
C53 C35 C51 121.4(18) 4_556 . ?
C34 C35 C51 120.0(12) . . ?
C3 C35 C51 5(2) 2_666 . ?
C11 C35 C27 59(10) 2_666 . ?
C45 C35 C27 26(4) 3_565 . ?
C21 C35 C27 147.4(18) 8_656 . ?
C44 C35 C27 128.3(17) 3_565 . ?
C26 C35 C27 63.8(14) 8_656 . ?
C53 C35 C27 119.6(17) 4_556 . ?
C34 C35 C27 120.4(14) . . ?
C3 C35 C27 105.9(15) 2_666 . ?
C51 C35 C27 108.4(10) . . ?
C11 C35 C20 153(10) 2_666 8_656 ?
C45 C35 C20 159(4) 3_565 8_656 ?
C21 C35 C20 69.0(17) 8_656 8_656 ?
C44 C35 C20 9.4(12) 3_565 8_656 ?
C26 C35 C20 151(2) 8_656 8_656 ?
C53 C35 C20 15.0(10) 4_556 8_656 ?
C34 C35 C20 13.8(9) . 8_656 ?
C3 C35 C20 111(2) 2_666 8_656 ?
C51 C35 C20 106.7(13) . 8_656 ?
C27 C35 C20 132.9(16) . 8_656 ?
C11 C35 C14 72(10) 2_666 3_565 ?
C45 C35 C14 72.7(9) 3_565 3_565 ?
C21 C35 C14 57.7(14) 8_656 3_565 ?
C44 C35 C14 132.8(18) 3_565 3_565 ?
C26 C35 C14 29.0(12) 8_656 3_565 ?
C53 C35 C14 138(2) 4_556 3_565 ?
C34 C35 C14 136.8(16) . 3_565 ?
C3 C35 C14 14.2(13) 2_666 3_565 ?
C51 C35 C14 17.6(9) . 3_565 ?
C27 C35 C14 91.8(11) . 3_565 ?
C20 C35 C14 123.9(15) 8_656 3_565 ?
C5 C39 C5 138(7) 2_666 8_656 ?
C5 C39 C39 117(4) 2_666 3_565 ?
C5 C39 C39 21(4) 8_656 3_565 ?
C5 C39 C39 27(5) 2_666 7_655 ?
C5 C39 C39 111(4) 8_656 7_655 ?
C39 C39 C39 90.001(7) 3_565 7_655 ?
C5 C39 C16 121(4) 2_666 8_656 ?
C5 C39 C16 99(3) 8_656 8_656 ?
C39 C39 C16 118(3) 3_565 8_656 ?
C39 C39 C16 144(2) 7_655 8_656 ?
C5 C39 C4 105(4) 2_666 2_666 ?
C5 C39 C4 115(3) 8_656 2_666 ?
C39 C39 C4 134(3) 3_565 2_666 ?
C39 C39 C4 129(3) 7_655 2_666 ?
C16 C39 C4 16.6(12) 8_656 2_666 ?
C5 C39 C5 47(4) 2_666 6_566 ?
C5 C39 C5 92(4) 8_656 6_566 ?
C39 C39 C5 70.4(13) 3_565 6_566 ?
C39 C39 C5 19.6(12) 7_655 6_566 ?
C16 C39 C5 157(3) 8_656 6_566 ?
C4 C39 C5 146(3) 2_666 6_566 ?
C5 C39 C5 92(5) 2_666 4_556 ?
C5 C39 C5 46(3) 8_656 4_556 ?
C39 C39 C5 24.8(12) 3_565 4_556 ?
C39 C39 C5 65.2(13) 7_655 4_556 ?
C16 C39 C5 140(3) 8_656 4_556 ?
C4 C39 C5 154(3) 2_666 4_556 ?
C5 C39 C5 45.5(13) 6_566 4_556 ?
C5 C39 C42 159(5) 2_666 . ?
C5 C39 C42 57(3) 8_656 . ?
C39 C39 C42 77(2) 3_565 . ?
C39 C39 C42 157.2(17) 7_655 . ?
C16 C39 C42 41.7(10) 8_656 . ?
C4 C39 C42 58.2(12) 2_666 . ?
C5 C39 C42 142(3) 6_566 . ?
C5 C39 C42 100(2) 4_556 . ?
C5 C39 C28 165(7) 2_666 3_565 ?
C5 C39 C28 45(3) 8_656 3_565 ?
C39 C39 C28 64.2(18) 3_565 3_565 ?
C39 C39 C28 148.7(16) 7_655 3_565 ?
C16 C39 C28 54.0(13) 8_656 3_565 ?
C4 C39 C28 70.5(15) 2_666 3_565 ?
C5 C39 C28 131(2) 6_566 3_565 ?
C5 C39 C28 88.1(17) 4_556 3_565 ?
C42 C39 C28 12.4(10) . 3_565 ?
C5 C39 C28 54(3) 2_666 . ?
C5 C39 C28 161(4) 8_656 . ?
C39 C39 C28 158.6(16) 3_565 . ?
C39 C39 C28 79(2) 7_655 . ?
C16 C39 C28 66.7(11) 8_656 . ?
C4 C39 C28 50.4(11) 2_666 . ?
C5 C39 C28 98(2) 6_566 . ?
C5 C39 C28 140(3) 4_556 . ?
C42 C39 C28 107.2(11) . . ?
C28 C39 C28 118.7(10) 3_565 . ?
C5 C39 C39 72(4) 2_666 5_665 ?
C5 C39 C39 66(4) 8_656 5_665 ?
C39 C39 C39 45.001(7) 3_565 5_665 ?
C39 C39 C39 45.001(4) 7_655 5_665 ?
C16 C39 C39 154.2(19) 8_656 5_665 ?
C4 C39 C39 158.8(14) 2_666 5_665 ?
C5 C39 C39 25.4(13) 6_566 5_665 ?
C5 C39 C39 20.2(13) 4_556 5_665 ?
C42 C39 C39 119(2) . 5_665 ?
C28 C39 C39 107.3(18) 3_565 5_665 ?
C28 C39 C39 122(2) . 5_665 ?
C23 C40 C47 40(3) 3_565 2_666 ?
C23 C40 C17 71(4) 3_565 8_656 ?
C47 C40 C17 31(2) 2_666 8_656 ?
C23 C40 C15 148(4) 3_565 3_565 ?
C47 C40 C15 108(2) 2_666 3_565 ?
C17 C40 C15 77(2) 8_656 3_565 ?
C23 C40 C46 134(4) 3_565 2_666 ?
C47 C40 C46 94(2) 2_666 2_666 ?
C17 C40 C46 63.1(19) 8_656 2_666 ?
C15 C40 C46 14.1(17) 3_565 2_666 ?
C23 C40 C16 28(5) 3_565 8_656 ?
C47 C40 C16 65(2) 2_666 8_656 ?
C17 C40 C16 95(2) 8_656 8_656 ?
C15 C40 C16 163(3) 3_565 8_656 ?
C46 C40 C16 154(2) 2_666 8_656 ?
C23 C40 C27 148(4) 3_565 8_656 ?
C47 C40 C27 108(2) 2_666 8_656 ?
C17 C40 C27 77.3(18) 8_656 8_656 ?
C15 C40 C27 4.2(19) 3_565 8_656 ?
C46 C40 C27 14.8(11) 2_666 8_656 ?
C16 C40 C27 159(2) 8_656 8_656 ?
C23 C40 C4 42(4) 3_565 2_666 ?
C47 C40 C4 80(2) 2_666 2_666 ?
C17 C40 C4 110(2) 8_656 2_666 ?
C15 C40 C4 161(2) 3_565 2_666 ?
C46 C40 C4 162(3) 2_666 2_666 ?
C16 C40 C4 15.5(13) 8_656 2_666 ?
C27 C40 C4 157.0(18) 8_656 2_666 ?
C23 C40 C41 141(4) 3_565 . ?
C47 C40 C41 101(2) 2_666 . ?
C17 C40 C41 69.9(18) 8_656 . ?
C15 C40 C41 8.7(15) 3_565 . ?
C46 C40 C41 8.4(13) 2_666 . ?
C16 C40 C41 155(2) 8_656 . ?
C27 C40 C41 7.4(12) 8_656 . ?
C4 C40 C41 158.0(16) 2_666 . ?
C23 C40 C42 22(3) 3_565 . ?
C47 C40 C42 23(2) 2_666 . ?
C17 C40 C42 53(2) 8_656 . ?
C15 C40 C42 127.7(17) 3_565 . ?
C46 C40 C42 114.2(16) 2_666 . ?
C16 C40 C42 42.2(11) 8_656 . ?
C27 C40 C42 126.5(15) 8_656 . ?
C4 C40 C42 57.5(12) 2_666 . ?
C41 C40 C42 119.4(13) . . ?
C23 C40 C29 94(4) 3_565 . ?
C47 C40 C29 132(2) 2_666 . ?
C17 C40 C29 157(3) 8_656 . ?
C15 C40 C29 115.1(14) 3_565 . ?
C46 C40 C29 128.2(12) 2_666 . ?
C16 C40 C29 67.5(12) 8_656 . ?
C27 C40 C29 113.5(11) 8_656 . ?
C4 C40 C29 52.2(11) 2_666 . ?
C41 C40 C29 120.0(8) . . ?
C42 C40 C29 108.3(10) . . ?
C23 C40 C52 77(4) 3_565 7_655 ?
C47 C40 C52 115(2) 2_666 7_655 ?
C17 C40 C52 144(3) 8_656 7_655 ?
C15 C40 C52 131(2) 3_565 7_655 ?
C46 C40 C52 143.5(16) 2_666 7_655 ?
C16 C40 C52 50.8(13) 8_656 7_655 ?
C27 C40 C52 129.2(15) 8_656 7_655 ?
C4 C40 C52 35.4(10) 2_666 7_655 ?
C41 C40 C52 135.1(12) . 7_655 ?
C42 C40 C52 92.1(14) . 7_655 ?
C29 C40 C52 16.8(10) . 7_655 ?
C27 C41 C46 98(9) 8_656 2_666 ?
C27 C41 C15 45(6) 8_656 3_565 ?
C46 C41 C15 53(6) 2_666 3_565 ?
C27 C41 C14 159(7) 8_656 3_565 ?
C46 C41 C14 103(6) 2_666 3_565 ?
C15 C41 C14 156(4) 3_565 3_565 ?
C27 C41 C45 26(6) 8_656 2_666 ?
C46 C41 C45 123(7) 2_666 2_666 ?
C15 C41 C45 70(4) 3_565 2_666 ?
C14 C41 C45 134.4(13) 3_565 2_666 ?
C27 C41 C26 124(7) 8_656 8_656 ?
C46 C41 C26 138(7) 2_666 8_656 ?
C15 C41 C26 169(4) 3_565 8_656 ?
C14 C41 C26 35.4(11) 3_565 8_656 ?
C45 C41 C26 99.1(14) 2_666 8_656 ?
C27 C41 C3 166(7) 8_656 2_666 ?
C46 C41 C3 96(7) 2_666 2_666 ?
C15 C41 C3 148(4) 3_565 2_666 ?
C14 C41 C3 7.5(14) 3_565 2_666 ?
C45 C41 C3 140.9(18) 2_666 2_666 ?
C26 C41 C3 42.5(10) 8_656 2_666 ?
C27 C41 C17 101(8) 8_656 8_656 ?
C46 C41 C17 20(8) 2_666 8_656 ?
C15 C41 C17 57(4) 3_565 8_656 ?
C14 C41 C17 99.1(17) 3_565 8_656 ?
C45 C41 C17 121.2(18) 2_666 8_656 ?
C26 C41 C17 131.8(19) 8_656 8_656 ?
C3 C41 C17 91.6(16) 2_666 8_656 ?
C27 C41 C40 68(8) 8_656 . ?
C46 C41 C40 38(6) 2_666 . ?
C15 C41 C40 27(5) 3_565 . ?
C14 C41 C40 131.4(19) 3_565 . ?
C45 C41 C40 88.5(14) 2_666 . ?
C26 C41 C40 157.2(18) 8_656 . ?
C3 C41 C40 124.0(18) 2_666 . ?
C17 C41 C40 33.2(9) 8_656 . ?
C27 C41 C51 166(8) 8_656 . ?
C46 C41 C51 94(7) 2_666 . ?
C15 C41 C51 146(4) 3_565 . ?
C14 C41 C51 11.2(16) 3_565 . ?
C45 C41 C51 140.6(13) 2_666 . ?
C26 C41 C51 44.1(11) 8_656 . ?
C3 C41 C51 5(2) 2_666 . ?
C17 C41 C51 88.9(13) 8_656 . ?
C40 C41 C51 120.6(12) . . ?
C27 C41 C26 58(7) 8_656 . ?
C46 C41 C26 156(6) 2_666 . ?
C15 C41 C26 103(4) 3_565 . ?
C14 C41 C26 101.3(9) 3_565 . ?
C45 C41 C26 33.3(10) 2_666 . ?
C26 C41 C26 65.9(11) 8_656 . ?
C3 C41 C26 108.1(11) 2_666 . ?
C17 C41 C26 149.3(17) 8_656 . ?
C40 C41 C26 119.8(12) . . ?
C51 C41 C26 108.7(8) . . ?
C27 C41 C11 22(7) 8_656 3_565 ?
C46 C41 C11 118(6) 2_666 3_565 ?
C15 C41 C11 65(4) 3_565 3_565 ?
C14 C41 C11 138.7(13) 3_565 3_565 ?
C45 C41 C11 5.7(14) 2_666 3_565 ?
C26 C41 C11 103.8(13) 8_656 3_565 ?
C3 C41 C11 144.7(12) 2_666 3_565 ?
C17 C41 C11 115.5(15) 8_656 3_565 ?
C40 C41 C11 82.9(11) . 3_565 ?
C51 C41 C11 143.8(11) . 3_565 ?
C26 C41 C11 38.2(7) . 3_565 ?
C28 C42 C47 121(6) 3_565 2_666 ?
C28 C42 C16 163(8) 3_565 8_656 ?
C47 C42 C16 73(2) 2_666 8_656 ?
C28 C42 C23 147(5) 3_565 3_565 ?
C47 C42 C23 26.7(17) 2_666 3_565 ?
C16 C42 C23 46.0(18) 8_656 3_565 ?
C28 C42 C25 29(4) 3_565 4_556 ?
C47 C42 C25 93(3) 2_666 4_556 ?
C16 C42 C25 158(2) 8_656 4_556 ?
C23 C42 C25 119(2) 3_565 4_556 ?
C28 C42 C17 108(5) 3_565 8_656 ?
C47 C42 C17 13.6(16) 2_666 8_656 ?
C16 C42 C17 84.7(18) 8_656 8_656 ?
C23 C42 C17 39.2(14) 3_565 8_656 ?
C25 C42 C17 80.0(16) 4_556 8_656 ?
C28 C42 C4 159(7) 3_565 2_666 ?
C47 C42 C4 76.2(19) 2_666 2_666 ?
C16 C42 C4 4(2) 8_656 2_666 ?
C23 C42 C4 49.5(19) 3_565 2_666 ?
C25 C42 C4 158.3(19) 4_556 2_666 ?
C17 C42 C4 87.9(15) 8_656 2_666 ?
C28 C42 C5 83(6) 3_565 8_656 ?
C47 C42 C5 152(3) 2_666 8_656 ?
C16 C42 C5 81.2(18) 8_656 8_656 ?
C23 C42 C5 126(2) 3_565 8_656 ?
C25 C42 C5 108(2) 4_556 8_656 ?
C17 C42 C5 158(2) 8_656 8_656 ?
C4 C42 C5 77.4(18) 2_666 8_656 ?
C28 C42 C13 43(4) 3_565 8_656 ?
C47 C42 C13 79(2) 2_666 8_656 ?
C16 C42 C13 146.9(19) 8_656 8_656 ?
C23 C42 C13 104.8(18) 3_565 8_656 ?
C25 C42 C13 14.1(11) 4_556 8_656 ?
C17 C42 C13 66.0(12) 8_656 8_656 ?
C4 C42 C13 148.4(14) 2_666 8_656 ?
C5 C42 C13 121.2(19) 8_656 8_656 ?
C28 C42 C39 106(6) 3_565 . ?
C47 C42 C39 129(2) 2_666 . ?
C16 C42 C39 57.7(18) 8_656 . ?
C23 C42 C39 103.1(19) 3_565 . ?
C25 C42 C39 130(2) 4_556 . ?
C17 C42 C39 139.0(15) 8_656 . ?
C4 C42 C39 53.9(12) 2_666 . ?
C5 C42 C39 23.5(11) 8_656 . ?
C13 C42 C39 141.1(17) 8_656 . ?
C28 C42 C40 140(4) 3_565 . ?
C47 C42 C40 21.2(16) 2_666 . ?
C16 C42 C40 52.4(16) 8_656 . ?
C23 C42 C40 8.3(11) 3_565 . ?
C25 C42 C40 111.1(16) 4_556 . ?
C17 C42 C40 32.3(10) 8_656 . ?
C4 C42 C40 55.6(11) 2_666 . ?
C5 C42 C40 130.9(16) 8_656 . ?
C13 C42 C40 97.2(12) 8_656 . ?
C39 C42 C40 108.2(11) . . ?
C28 C42 C52 20(3) 3_565 . ?
C47 C42 C52 103(2) 2_666 . ?
C16 C42 C52 161.0(18) 8_656 . ?
C23 C42 C52 127.9(18) 3_565 . ?
C25 C42 C52 9.9(15) 4_556 . ?
C17 C42 C52 89.5(14) 8_656 . ?
C4 C42 C52 159.1(16) 2_666 . ?
C5 C42 C52 98.4(17) 8_656 . ?
C13 C42 C52 23.7(10) 8_656 . ?
C39 C42 C52 120.3(16) . . ?
C40 C42 C52 120.0(12) . . ?
C34 C44 C53 7(6) 7_655 8_656 ?
C34 C44 C20 46(4) 7_655 2_666 ?
C53 C44 C20 53(5) 8_656 2_666 ?
C34 C44 C35 150(6) 7_655 7_655 ?
C53 C44 C35 144(6) 8_656 7_655 ?
C20 C44 C35 151(3) 2_666 7_655 ?
C34 C44 C11 151(5) 7_655 6_566 ?
C53 C44 C11 145(6) 8_656 6_566 ?
C20 C44 C11 153(4) 2_666 6_566 ?
C35 C44 C11 3(2) 7_655 6_566 ?
C34 C44 C29 45(3) 7_655 2_666 ?
C53 C44 C29 38(5) 8_656 2_666 ?
C20 C44 C29 90(3) 2_666 2_666 ?
C35 C44 C29 107.6(17) 7_655 2_666 ?
C11 C44 C29 107.4(18) 6_566 2_666 ?
C34 C44 C21 147(5) 7_655 2_666 ?
C53 C44 C21 153(5) 8_656 2_666 ?
C20 C44 C21 105(3) 2_666 2_666 ?
C35 C44 C21 49.1(12) 7_655 2_666 ?
C11 C44 C21 50.5(12) 6_566 2_666 ?
C29 C44 C21 150(2) 2_666 2_666 ?
C34 C44 C13 24(4) 7_655 . ?
C53 C44 C13 17(5) 8_656 . ?
C20 C44 C13 69(3) 2_666 . ?
C35 C44 C13 127.2(17) 7_655 . ?
C11 C44 C13 127.5(17) 6_566 . ?
C29 C44 C13 21.1(9) 2_666 . ?
C21 C44 C13 156.7(15) 2_666 . ?
C34 C44 C45 143(5) 7_655 . ?
C53 C44 C45 137(6) 8_656 . ?
C20 C44 C45 156(3) 2_666 . ?
C35 C44 C45 8.2(8) 7_655 . ?
C11 C44 C45 8.1(16) 6_566 . ?
C29 C44 C45 99.5(14) 2_666 . ?
C21 C44 C45 57.2(12) 2_666 . ?
C13 C44 C45 119.5(12) . . ?
C34 C44 C21 97(4) 7_655 . ?
C53 C44 C21 104(5) 8_656 . ?
C20 C44 C21 52(2) 2_666 . ?
C35 C44 C21 100.9(10) 7_655 . ?
C11 C44 C21 102.8(13) 6_566 . ?
C29 C44 C21 137.5(16) 2_666 . ?
C21 C44 C21 52.8(12) 2_666 . ?
C13 C44 C21 118.5(12) . . ?
C45 C44 C21 108.6(8) . . ?
C34 C44 C51 60(4) 7_655 8_656 ?
C53 C44 C51 67(4) 8_656 8_656 ?
C20 C44 C51 16(2) 2_666 8_656 ?
C35 C44 C51 134.4(16) 7_655 8_656 ?
C11 C44 C51 137.1(19) 6_566 8_656 ?
C29 C44 C51 102.8(15) 2_666 8_656 ?
C21 C44 C51 89.4(14) 2_666 8_656 ?
C13 C44 C51 82.3(12) . 8_656 ?
C45 C44 C51 140.5(13) . 8_656 ?
C21 C44 C51 37.1(9) . 8_656 ?
C34 C44 C52 42(4) 7_655 8_656 ?
C53 C44 C52 36(5) 8_656 8_656 ?
C20 C44 C52 87(3) 2_666 8_656 ?
C35 C44 C52 109.5(17) 7_655 8_656 ?
C11 C44 C52 109.5(17) 6_566 8_656 ?
C29 C44 C52 4.1(11) 2_666 8_656 ?
C21 C44 C52 149.9(17) 2_666 8_656 ?
C13 C44 C52 18.3(9) . 8_656 ?
C45 C44 C52 101.5(13) . 8_656 ?
C21 C44 C52 133.5(14) . 8_656 ?
C51 C44 C52 99.1(13) 8_656 8_656 ?
C11 C45 C35 12(7) 6_566 7_655 ?
C11 C45 C26 112(5) 6_566 2_666 ?
C35 C45 C26 113.3(18) 7_655 2_666 ?
C11 C45 C27 152(6) 6_566 7_655 ?
C35 C45 C27 143(5) 7_655 7_655 ?
C26 C45 C27 94(2) 2_666 7_655 ?
C11 C45 C15 139(5) 6_566 6_566 ?
C35 C45 C15 133(4) 7_655 6_566 ?
C26 C45 C15 106(3) 2_666 6_566 ?
C27 C45 C15 12.9(13) 7_655 6_566 ?
C11 C45 C41 155(6) 6_566 2_666 ?
C35 C45 C41 146(5) 7_655 2_666 ?
C26 C45 C41 89(2) 2_666 2_666 ?
C27 C45 C41 4.3(12) 7_655 2_666 ?
C15 C45 C41 17.0(11) 6_566 2_666 ?
C11 C45 C21 34(4) 6_566 2_666 ?
C35 C45 C21 34.6(11) 7_655 2_666 ?
C26 C45 C21 79.1(17) 2_666 2_666 ?
C27 C45 C21 158(3) 7_655 2_666 ?
C15 C45 C21 158(3) 6_566 2_666 ?
C41 C45 C21 155(3) 2_666 2_666 ?
C11 C45 C46 146(5) 6_566 . ?
C35 C45 C46 138(4) 7_655 . ?
C26 C45 C46 99(2) 2_666 . ?
C27 C45 C46 5.7(12) 7_655 . ?
C15 C45 C46 7.4(14) 6_566 . ?
C41 C45 C46 9.7(11) 2_666 . ?
C21 C45 C46 158(2) 2_666 . ?
C11 C45 C14 89(4) 6_566 . ?
C35 C45 C14 89.9(8) 7_655 . ?
C26 C45 C14 23.5(17) 2_666 . ?
C27 C45 C14 115.3(15) 7_655 . ?
C15 C45 C14 127.9(19) 6_566 . ?
C41 C45 C14 111.0(15) 2_666 . ?
C21 C45 C14 55.6(11) 2_666 . ?
C46 C45 C14 120.5(12) . . ?
C11 C45 C44 26(5) 6_566 . ?
C35 C45 C44 19.1(18) 7_655 . ?
C26 C45 C44 131(2) 2_666 . ?
C27 C45 C44 126(2) 7_655 . ?
C15 C45 C44 114.1(18) 6_566 . ?
C41 C45 C44 128.6(18) 2_666 . ?
C21 C45 C44 53.4(11) 2_666 . ?
C46 C45 C44 120.3(14) . . ?
C14 C45 C44 108.0(10) . . ?
C11 C45 C3 74(4) 6_566 6_566 ?
C35 C45 C3 76.1(15) 7_655 6_566 ?
C26 C45 C3 37.6(13) 2_666 6_566 ?
C27 C45 C3 129(2) 7_655 6_566 ?
C15 C45 C3 141(3) 6_566 6_566 ?
C41 C45 C3 125(2) 2_666 6_566 ?
C21 C45 C3 41.6(12) 2_666 6_566 ?
C46 C45 C3 134.2(17) . 6_566 ?
C14 C45 C3 14.3(13) . 6_566 ?
C44 C45 C3 94.6(15) . 6_566 ?
C11 C45 C51 71(4) 6_566 7_655 ?
C35 C45 C51 72.3(9) 7_655 7_655 ?
C26 C45 C51 41.0(17) 2_666 7_655 ?
C27 C45 C51 130.4(18) 7_655 7_655 ?
C15 C45 C51 142(2) 6_566 7_655 ?
C41 C45 C51 126.1(17) 2_666 7_655 ?
C21 C45 C51 38.1(11) 2_666 7_655 ?
C46 C45 C51 135.1(15) . 7_655 ?
C14 C45 C51 17.6(9) . 7_655 ?
C44 C45 C51 90.5(12) . 7_655 ?
C3 C45 C51 5(2) 6_566 7_655 ?
C15 C46 C41 78(7) 6_566 2_666 ?
C15 C46 C27 47(5) 6_566 7_655 ?
C41 C46 C27 31(5) 2_666 7_655 ?
C15 C46 C17 103(6) 6_566 7_655 ?
C41 C46 C17 155(10) 2_666 7_655 ?
C27 C46 C17 144(7) 7_655 7_655 ?
C15 C46 C14 141(6) 6_566 6_566 ?
C41 C46 C14 64(6) 2_666 6_566 ?
C27 C46 C14 95(4) 7_655 6_566 ?
C17 C46 C14 110(2) 7_655 6_566 ?
C15 C46 C40 63(6) 6_566 2_666 ?
C41 C46 C40 133(7) 2_666 2_666 ?
C27 C46 C40 107(5) 7_655 2_666 ?
C17 C46 C40 40.0(12) 7_655 2_666 ?
C14 C46 C40 146(3) 6_566 2_666 ?
C15 C46 C45 30(5) 6_566 . ?
C41 C46 C45 48(6) 2_666 . ?
C27 C46 C45 17(4) 7_655 . ?
C17 C46 C45 128(2) 7_655 . ?
C14 C46 C45 111.2(17) 6_566 . ?
C40 C46 C45 89.8(14) 2_666 . ?
C15 C46 C3 150(6) 6_566 . ?
C41 C46 C3 73(6) 2_666 . ?
C27 C46 C3 104(4) 7_655 . ?
C17 C46 C3 100.5(18) 7_655 . ?
C14 C46 C3 9.9(15) 6_566 . ?
C40 C46 C3 138(2) 2_666 . ?
C45 C46 C3 120.5(12) . . ?
C15 C46 C47 94(6) 6_566 . ?
C41 C46 C47 152(9) 2_666 . ?
C27 C46 C47 136(6) 7_655 . ?
C17 C46 C47 8.9(12) 7_655 . ?
C14 C46 C47 118(2) 6_566 . ?
C40 C46 C47 31.1(12) 2_666 . ?
C45 C46 C47 119.6(14) . . ?
C3 C46 C47 108.8(13) . . ?
C15 C46 C23 74(6) 6_566 6_566 ?
C41 C46 C23 142(7) 2_666 6_566 ?
C27 C46 C23 118(5) 7_655 6_566 ?
C17 C46 C23 28.7(11) 7_655 6_566 ?
C14 C46 C23 137(3) 6_566 6_566 ?
C40 C46 C23 11.3(10) 2_666 6_566 ?
C45 C46 C23 100.7(14) . 6_566 ?
C3 C46 C23 127.4(18) . 6_566 ?
C47 C46 C23 19.8(10) . 6_566 ?
C15 C46 C51 150(7) 6_566 2_666 ?
C41 C46 C51 75(6) 2_666 2_666 ?
C27 C46 C51 106(4) 7_655 2_666 ?
C17 C46 C51 97(2) 7_655 2_666 ?
C14 C46 C51 13.2(12) 6_566 2_666 ?
C40 C46 C51 134(3) 2_666 2_666 ?
C45 C46 C51 121.0(13) . 2_666 ?
C3 C46 C51 5(2) . 2_666 ?
C47 C46 C51 105.2(17) . 2_666 ?
C23 C46 C51 123(2) 6_566 2_666 ?
C15 C46 C26 113(5) 6_566 7_655 ?
C41 C46 C26 35(6) 2_666 7_655 ?
C27 C46 C26 66(3) 7_655 7_655 ?
C17 C46 C26 135(2) 7_655 7_655 ?
C14 C46 C26 28.7(12) 6_566 7_655 ?
C40 C46 C26 154(3) 2_666 7_655 ?
C45 C46 C26 82.6(10) . 7_655 ?
C3 C46 C26 38.4(8) . 7_655 ?
C47 C46 C26 141.2(16) . 7_655 ?
C23 C46 C26 152(3) 6_566 7_655 ?
C51 C46 C26 40.2(10) 2_666 7_655 ?
C23 C47 C17 110(6) 6_566 7_655 ?
C23 C47 C40 31(3) 6_566 2_666 ?
C17 C47 C40 79(4) 7_655 2_666 ?
C23 C47 C42 107(4) 6_566 2_666 ?
C17 C47 C42 139(6) 7_655 2_666 ?
C40 C47 C42 135(3) 2_666 2_666 ?
C23 C47 C16 46(3) 6_566 7_655 ?
C17 C47 C16 151(5) 7_655 7_655 ?
C40 C47 C16 76(2) 2_666 7_655 ?
C42 C47 C16 60(2) 2_666 7_655 ?
C23 C47 C28 123(5) 6_566 6_566 ?
C17 C47 C28 122(5) 7_655 6_566 ?
C40 C47 C28 150(4) 2_666 6_566 ?
C42 C47 C28 16.7(19) 2_666 6_566 ?
C16 C47 C28 77(3) 7_655 6_566 ?
C23 C47 C4 38(4) 6_566 . ?
C17 C47 C4 143(4) 7_655 . ?
C40 C47 C4 67.7(19) 2_666 . ?
C42 C47 C4 68.8(19) 2_666 . ?
C16 C47 C4 8.6(15) 7_655 . ?
C28 C47 C4 85.1(17) 6_566 . ?
C23 C47 C46 86(4) 6_566 . ?
C17 C47 C46 24(3) 7_655 . ?
C40 C47 C46 54.7(18) 2_666 . ?
C42 C47 C46 155(2) 2_666 . ?
C16 C47 C46 128.5(19) 7_655 . ?
C28 C47 C46 142.4(17) 6_566 . ?
C4 C47 C46 120.2(14) . . ?
C23 C47 C15 75(3) 6_566 6_566 ?
C17 C47 C15 35(3) 7_655 6_566 ?
C40 C47 C15 43.4(18) 2_666 6_566 ?
C42 C47 C15 159(3) 2_666 6_566 ?
C16 C47 C15 117.7(19) 7_655 6_566 ?
C28 C47 C15 151(2) 6_566 6_566 ?
C4 C47 C15 109.2(15) . 6_566 ?
C46 C47 C15 11.4(13) . 6_566 ?
C23 C47 C25 155(6) 6_566 5_665 ?
C17 C47 C25 87(4) 7_655 5_665 ?
C40 C47 C25 155(2) 2_666 5_665 ?
C42 C47 C25 52(2) 2_666 5_665 ?
C16 C47 C25 111(3) 7_655 5_665 ?
C28 C47 C25 35.8(13) 6_566 5_665 ?
C4 C47 C25 118(2) . 5_665 ?
C46 C47 C25 108.4(12) . 5_665 ?
C15 C47 C25 118.8(13) 6_566 5_665 ?
C23 C47 C13 163(6) 6_566 7_655 ?
C17 C47 C13 70(4) 7_655 7_655 ?
C40 C47 C13 144(2) 2_666 7_655 ?
C42 C47 C13 69(2) 2_666 7_655 ?
C16 C47 C13 127(3) 7_655 7_655 ?
C28 C47 C13 52.6(13) 6_566 7_655 ?
C4 C47 C13 134(2) . 7_655 ?
C46 C47 C13 92.2(13) . 7_655 ?
C15 C47 C13 103.0(14) 6_566 7_655 ?
C25 C47 C13 16.7(9) 5_665 7_655 ?
C23 C47 C27 79(3) 6_566 7_655 ?
C17 C47 C27 32(3) 7_655 7_655 ?
C40 C47 C27 47.4(18) 2_666 7_655 ?
C42 C47 C27 155(3) 2_666 7_655 ?
C16 C47 C27 120.3(18) 7_655 7_655 ?
C28 C47 C27 146(2) 6_566 7_655 ?
C4 C47 C27 112.0(13) . 7_655 ?
C46 C47 C27 8.3(10) . 7_655 ?
C15 C47 C27 5.1(11) 6_566 7_655 ?
C25 C47 C27 114.0(10) 5_665 7_655 ?
C13 C47 C27 98.3(12) 7_655 7_655 ?
C3 C51 C14 44(10) 2_666 3_565 ?
C3 C51 C21 116(10) 2_666 8_656 ?
C14 C51 C21 130.6(19) 3_565 8_656 ?
C3 C51 C20 136(10) 2_666 3_565 ?
C14 C51 C20 153(2) 3_565 3_565 ?
C21 C51 C20 76.0(19) 8_656 3_565 ?
C3 C51 C26 62(10) 2_666 8_656 ?
C14 C51 C26 42.4(13) 3_565 8_656 ?
C21 C51 C26 88.7(17) 8_656 8_656 ?
C20 C51 C26 160(2) 3_565 8_656 ?
C3 C51 C34 136(10) 2_666 4_556 ?
C14 C51 C34 144(2) 3_565 4_556 ?
C21 C51 C34 84(2) 8_656 4_556 ?
C20 C51 C34 8.8(14) 3_565 4_556 ?
C26 C51 C34 162(3) 8_656 4_556 ?
C3 C51 C53 137(10) 2_666 . ?
C14 C51 C53 146(2) 3_565 . ?
C21 C51 C53 82.4(18) 8_656 . ?
C20 C51 C53 7.6(15) 3_565 . ?
C26 C51 C53 161(2) 8_656 . ?
C34 C51 C53 1.5(13) 4_556 . ?
C3 C51 C35 93(10) 2_666 . ?
C14 C51 C35 89.7(8) 3_565 . ?
C21 C51 C35 41.6(14) 8_656 . ?
C20 C51 C35 115.8(15) 3_565 . ?
C26 C51 C35 47.3(13) 8_656 . ?
C34 C51 C35 122.4(17) 4_556 . ?
C53 C51 C35 120.9(12) . . ?
C3 C51 C41 64(10) 2_666 . ?
C14 C51 C41 27(3) 3_565 . ?
C21 C51 C41 147.8(17) 8_656 . ?
C20 C51 C41 127.9(17) 3_565 . ?
C26 C51 C41 62.4(14) 8_656 . ?
C34 C51 C41 119.1(16) 4_556 . ?
C53 C51 C41 120.4(13) . . ?
C35 C51 C41 107.6(10) . . ?
C3 C51 C11 88(10) 2_666 2_666 ?
C14 C51 C11 85.8(16) 3_565 2_666 ?
C21 C51 C11 45.0(12) 8_656 2_666 ?
C20 C51 C11 120(2) 3_565 2_666 ?
C26 C51 C11 43.7(12) 8_656 2_666 ?
C34 C51 C11 127(3) 4_556 2_666 ?
C53 C51 C11 125.4(19) . 2_666 ?
C35 C51 C11 4.8(19) . 2_666 ?
C41 C51 C11 104.9(14) . 2_666 ?
C3 C51 C46 67(10) 2_666 2_666 ?
C14 C51 C46 35(2) 3_565 2_666 ?
C21 C51 C46 158(2) 8_656 2_666 ?
C20 C51 C46 118.3(19) 3_565 2_666 ?
C26 C51 C46 73.0(16) 8_656 2_666 ?
C34 C51 C46 109.6(18) 4_556 2_666 ?
C53 C51 C46 110.9(16) . 2_666 ?
C35 C51 C46 118.2(14) . 2_666 ?
C41 C51 C46 10.7(9) . 2_666 ?
C11 C51 C46 115.6(18) 2_666 2_666 ?
C3 C51 C44 142(10) 2_666 8_656 ?
C14 C51 C44 159(3) 3_565 8_656 ?
C21 C51 C44 69.0(17) 8_656 8_656 ?
C20 C51 C44 7.7(11) 3_565 8_656 ?
C26 C51 C44 153(2) 8_656 8_656 ?
C34 C51 C44 14.9(11) 4_556 8_656 ?
C53 C51 C44 13.4(9) . 8_656 ?
C35 C51 C44 108.2(13) . 8_656 ?
C41 C51 C44 132.8(15) . 8_656 ?
C11 C51 C44 113(2) 2_666 8_656 ?
C46 C51 C44 123.8(19) 2_666 8_656 ?
C29 C52 C25 104(8) 3_565 4_556 ?
C29 C52 C13 56(4) 3_565 8_656 ?
C25 C52 C13 48(6) 4_556 8_656 ?
C29 C52 C4 136(5) 3_565 8_656 ?
C25 C52 C4 117(7) 4_556 8_656 ?
C13 C52 C4 162(4) 8_656 8_656 ?
C29 C52 C28 145(4) 3_565 3_565 ?
C25 C52 C28 43(6) 4_556 3_565 ?
C13 C52 C28 91(3) 8_656 3_565 ?
C4 C52 C28 74(2) 8_656 3_565 ?
C29 C52 C53 18(3) 3_565 . ?
C25 C52 C53 86(6) 4_556 . ?
C13 C52 C53 40(2) 8_656 . ?
C4 C52 C53 148(2) 8_656 . ?
C28 C52 C53 127.1(19) 3_565 . ?
C29 C52 C16 125(4) 3_565 4_556 ?
C25 C52 C16 126(8) 4_556 4_556 ?
C13 C52 C16 164(4) 8_656 4_556 ?
C4 C52 C16 10.8(16) 8_656 4_556 ?
C28 C52 C16 83(3) 3_565 4_556 ?
C53 C52 C16 137.9(19) . 4_556 ?
C29 C52 C34 21(3) 3_565 4_556 ?
C25 C52 C34 84(6) 4_556 4_556 ?
C13 C52 C34 37(2) 8_656 4_556 ?
C4 C52 C34 150(3) 8_656 4_556 ?
C28 C52 C34 125(2) 3_565 4_556 ?
C53 C52 C34 2.6(16) . 4_556 ?
C16 C52 C34 140(2) 4_556 4_556 ?
C29 C52 C42 139(4) 3_565 . ?
C25 C52 C42 38(7) 4_556 . ?
C13 C52 C42 85(2) 8_656 . ?
C4 C52 C42 79.0(18) 8_656 . ?
C28 C52 C42 6.5(10) 3_565 . ?
C53 C52 C42 120.6(14) . . ?
C16 C52 C42 88.3(18) 4_556 . ?
C34 C52 C42 118.1(18) 4_556 . ?
C29 C52 C23 92(3) 3_565 5_665 ?
C25 C52 C23 156(9) 4_556 5_665 ?
C13 C52 C23 145(3) 8_656 5_665 ?
C4 C52 C23 44.2(19) 8_656 5_665 ?
C28 C52 C23 116(3) 3_565 5_665 ?
C53 C52 C23 106.6(14) . 5_665 ?
C16 C52 C23 33.7(14) 4_556 5_665 ?
C34 C52 C23 109.1(14) 4_556 5_665 ?
C42 C52 C23 120.5(18) . 5_665 ?
C29 C52 C40 76(3) 3_565 3_565 ?
C25 C52 C40 161(8) 4_556 3_565 ?
C13 C52 C40 130(3) 8_656 3_565 ?
C4 C52 C40 60.1(17) 8_656 3_565 ?
C28 C52 C40 130(3) 3_565 3_565 ?
C53 C52 C40 90.8(14) . 3_565 ?
C16 C52 C40 49.4(13) 4_556 3_565 ?
C34 C52 C40 93.3(15) 4_556 3_565 ?
C42 C52 C40 134(2) . 3_565 ?
C23 C52 C40 15.9(8) 5_665 3_565 ?
C29 C52 C44 12(3) 3_565 8_656 ?
C25 C52 C44 94(6) 4_556 8_656 ?
C13 C52 C44 48(2) 8_656 8_656 ?
C4 C52 C44 141(2) 8_656 8_656 ?
C28 C52 C44 133.9(18) 3_565 8_656 ?
C53 C52 C44 8.1(12) . 8_656 ?
C16 C52 C44 130.3(18) 4_556 8_656 ?
C34 C52 C44 10.7(11) 4_556 8_656 ?
C42 C52 C44 127.4(13) . 8_656 ?
C23 C52 C44 98.5(11) 5_665 8_656 ?
C40 C52 C44 82.7(12) 3_565 8_656 ?
C34 C53 C44 131(10) 4_556 8_656 ?
C34 C53 C20 50(10) 4_556 3_565 ?
C44 C53 C20 82(5) 8_656 3_565 ?
C34 C53 C29 98(10) 4_556 3_565 ?
C44 C53 C29 130(6) 8_656 3_565 ?
C20 C53 C29 146(5) 3_565 3_565 ?
C34 C53 C13 70(10) 4_556 8_656 ?
C44 C53 C13 157(6) 8_656 8_656 ?
C20 C53 C13 120(4) 3_565 8_656 ?
C29 C53 C13 27.5(12) 3_565 8_656 ?
C34 C53 C52 91(10) 4_556 . ?
C44 C53 C52 136(6) 8_656 . ?
C20 C53 C52 139(5) 3_565 . ?
C29 C53 C52 7.5(13) 3_565 . ?
C13 C53 C52 20.8(13) 8_656 . ?
C34 C53 C35 150(10) 4_556 4_556 ?
C44 C53 C35 27(5) 8_656 4_556 ?
C20 C53 C35 104(4) 3_565 4_556 ?
C29 C53 C35 104(2) 3_565 4_556 ?
C13 C53 C35 130(3) 8_656 4_556 ?
C52 C53 C35 110.1(19) . 4_556 ?
C34 C53 C51 33(10) 4_556 . ?
C44 C53 C51 99(5) 8_656 . ?
C20 C53 C51 20(4) 3_565 . ?
C29 C53 C51 127(2) 3_565 . ?
C13 C53 C51 100.5(17) 8_656 . ?
C52 C53 C51 119.0(15) . . ?
C35 C53 C51 117.7(16) 4_556 . ?
C34 C53 C25 78(10) 4_556 4_556 ?
C44 C53 C25 148(6) 8_656 4_556 ?
C20 C53 C25 126(5) 3_565 4_556 ?
C29 C53 C25 20.0(12) 3_565 4_556 ?
C13 C53 C25 8.7(13) 8_656 4_556 ?
C52 C53 C25 12.7(11) . 4_556 ?
C35 C53 C25 122(2) 4_556 4_556 ?
C51 C53 C25 106.8(18) . 4_556 ?
C34 C53 C11 152(10) 4_556 5_665 ?
C44 C53 C11 27(5) 8_656 5_665 ?
C20 C53 C11 106(3) 3_565 5_665 ?
C29 C53 C11 103(2) 3_565 5_665 ?
C13 C53 C11 130(2) 8_656 5_665 ?
C52 C53 C11 109.5(16) . 5_665 ?
C35 C53 C11 2.6(18) 4_556 5_665 ?
C51 C53 C11 119.8(10) . 5_665 ?
C25 C53 C11 121(2) 4_556 5_665 ?
C34 C53 C3 31(10) 4_556 2_666 ?
C44 C53 C3 101(5) 8_656 2_666 ?
C20 C53 C3 20(4) 3_565 2_666 ?
C29 C53 C3 126(2) 3_565 2_666 ?
C13 C53 C3 100(2) 8_656 2_666 ?
C52 C53 C3 118.6(17) . 2_666 ?
C35 C53 C3 120(2) 4_556 2_666 ?
C51 C53 C3 3.6(16) . 2_666 ?
C25 C53 C3 106.2(19) 4_556 2_666 ?
C11 C53 C3 122.4(13) 5_665 2_666 ?
C34 C53 C21 69(10) 4_556 8_656 ?
C44 C53 C21 63(4) 8_656 8_656 ?
C20 C53 C21 22(3) 3_565 8_656 ?
C29 C53 C21 156(3) 3_565 8_656 ?
C13 C53 C21 135(2) 8_656 8_656 ?
C52 C53 C21 149.3(18) . 8_656 ?
C35 C53 C21 82.9(14) 4_556 8_656 ?
C51 C53 C21 36.2(10) . 8_656 ?
C25 C53 C21 139(2) 4_556 8_656 ?
C11 C53 C21 84.7(11) 5_665 8_656 ?
C3 C53 C21 38.2(9) 2_666 8_656 ?

loop_
_geom_bond_atom_site_label_1
_geom_bond_atom_site_label_2
_geom_bond_distance
_geom_bond_site_symmetry_2
_geom_bond_publ_flag
C101 C103 1.503(9) . ?
C102 C103 1.525(9) . ?
C103 C104 1.523(10) . ?
C104 C105 1.526(10) . ?
C201 C203 1.56(2) . ?
C202 C203 1.52(2) . ?
C203 C204 1.57(3) . ?
C204 C105 1.68(3) . ?
C105 C106 1.512(8) . ?
C105 C108 1.535(8) 7_655 ?
C106 C107 1.398(8) . ?
C106 C111 1.392(7) . ?
C107 C108 1.390(8) . ?
C108 C109 1.393(7) . ?
C109 O13 1.371(7) . ?
C109 C110 1.403(9) . ?
C110 C111 1.406(8) . ?
C110 C114 1.443(7) . ?
C111 O12 1.362(7) . ?
C114 N15 1.293(8) . ?
N15 N16 1.369(7) . ?
N16 C 1.335(7) . ?
C121 O23 1.238(9) . ?
C121 N 1.305(9) . ?
C121 C122 1.500(8) . ?
C O 1.215(8) . ?
C CA 1.516(8) . ?
CA N 1.442(6) . ?
CA CBA 1.52(3) . ?
CA CB 1.60(3) . ?
CBA CGA 1.47(3) . ?
CGA CD1A 1.38(2) . ?
CGA CD2A 1.38(2) . ?
CD2A CE2A 1.43(2) . ?
CE2A CZA 1.32(3) . ?
CZA CE1A 1.41(3) . ?
CE1A CD1A 1.45(2) . ?
CB CG 1.54(3) . ?
CG CD2 1.41(3) . ?
CG CD1 1.39(3) . ?
CD2 CE2 1.34(2) . ?
CE2 CZ 1.40(4) . ?
CZ CE1 1.38(4) . ?
CE1 CD1 1.40(3) . ?
C303 C302 1.35(2) . ?
O301 C302 1.408(12) . ?
C3 C51 0.14(5) 2_666 ?
C3 C14 0.37(3) 6_566 ?
C3 C26 0.99(2) 7_655 ?
C3 C21 1.01(2) 7_655 ?
C3 C20 1.14(4) 6_566 ?
C3 C41 1.39(3) 2_666 ?
C3 C46 1.444(13) . ?
C3 C35 1.45(3) 2_666 ?
C3 C11 1.439(7) . ?
C3 C34 1.44(3) 5_665 ?
C3 C45 1.49(3) 6_566 ?
C3 C53 1.50(4) 2_666 ?
C4 C16 0.36(3) 7_655 ?
C4 C52 0.87(3) 8_656 ?
C4 C25 1.06(3) 7_655 ?
C4 C23 1.04(3) 6_566 ?
C4 C39 1.27(3) 2_666 ?
C4 C28 1.17(2) 2_666 ?
C4 C29 1.22(2) 2_666 ?
C4 C47 1.388(13) . ?
C4 C40 1.30(2) 2_666 ?
C4 C42 1.33(3) 2_666 ?
C4 C5 1.460(13) . ?
C4 C13 1.444(12) . ?
C5 C39 0.47(3) 2_666 ?
C5 C39 0.59(2) 8_656 ?
C5 C5 0.99(3) 7_655 ?
C5 C5 0.99(3) 3_565 ?
C5 C28 1.24(3) 2_666 ?
C5 C39 1.26(3) 6_566 ?
C5 C39 1.30(2) 4_556 ?
C5 C42 1.23(3) 8_656 ?
C5 C5 1.40(5) 5_665 ?
C5 C16 1.454(13) . ?
C5 C16 1.54(4) 7_655 ?
C11 C35 0.12(5) 2_666 ?
C11 C45 0.36(3) 6_566 ?
C11 C26 0.992(19) 7_655 ?
C11 C21 1.02(2) 7_655 ?
C11 C44 1.14(3) 6_566 ?
C11 C27 1.39(3) 2_666 ?
C11 C15 1.444(13) . ?
C11 C51 1.44(3) 2_666 ?
C11 C53 1.44(3) 5_665 ?
C11 C34 1.50(4) 2_666 ?
C11 C14 1.48(3) 6_566 ?
C13 C29 0.50(2) 2_666 ?
C13 C25 0.44(3) 7_655 ?
C13 C52 0.59(3) 8_656 ?
C13 C53 1.06(2) 8_656 ?
C13 C34 1.04(2) 7_655 ?
C13 C28 1.23(2) 2_666 ?
C13 C20 1.30(2) 2_666 ?
C13 C44 1.392(11) . ?
C13 C42 1.47(2) 8_656 ?
C13 C17 1.453(13) . ?
C13 C47 1.54(3) 3_565 ?
C14 C51 0.46(3) 7_655 ?
C14 C26 0.77(2) 2_666 ?
C14 C41 1.06(2) 7_655 ?
C14 C46 1.15(3) 6_566 ?
C14 C27 1.23(3) 2_666 ?
C14 C21 1.28(2) 2_666 ?
C14 C15 1.392(12) . ?
C14 C45 1.439(7) . ?
C14 C20 1.453(12) . ?
C14 C35 1.507(10) 7_655 ?
C15 C27 0.26(2) 2_666 ?
C15 C46 0.29(3) 6_566 ?
C15 C41 0.36(2) 7_655 ?
C15 C40 1.08(2) 7_655 ?
C15 C45 1.15(3) 6_566 ?
C15 C17 1.18(2) 2_666 ?
C15 C23 1.446(12) . ?
C15 C47 1.49(3) 6_566 ?
C15 C35 1.49(3) 2_666 ?
C15 C26 1.574(19) 7_655 ?
C16 C23 0.81(3) 2_666 ?
C16 C42 0.98(2) 8_656 ?
C16 C47 1.08(3) 3_565 ?
C16 C39 1.24(3) 8_656 ?
C16 C28 1.32(3) 2_666 ?
C16 C40 1.15(3) 8_656 ?
C16 C52 1.18(3) 4_556 ?
C16 C25 1.393(13) . ?
C16 C17 1.449(12) . ?
C17 C47 0.41(3) 3_565 ?
C17 C23 0.76(2) 2_666 ?
C17 C40 0.78(2) 8_656 ?
C17 C46 1.08(3) 3_565 ?
C17 C42 1.16(3) 8_656 ?
C17 C28 1.32(2) 2_666 ?
C17 C41 1.34(2) 8_656 ?
C17 C27 1.385(11) . ?
C17 C25 1.49(3) 7_655 ?
C20 C34 0.36(2) 8_656 ?
C20 C53 0.40(2) 7_655 ?
C20 C44 0.49(3) 2_666 ?
C20 C51 1.03(2) 7_655 ?
C20 C21 1.22(2) 2_666 ?
C20 C29 1.395(9) . ?
C20 C21 1.451(11) . ?
C20 C35 1.48(3) 8_656 ?
C21 C51 0.94(2) 8_656 ?
C21 C35 0.96(2) 8_656 ?
C21 C21 1.21(3) 2_666 ?
C21 C44 1.24(2) 2_666 ?
C21 C45 1.30(2) 2_666 ?
C21 C26 1.391(12) . ?
C21 C44 1.452(11) . ?
C23 C47 0.51(2) 6_566 ?
C23 C40 0.41(2) 7_655 ?
C23 C42 1.08(3) 7_655 ?
C23 C28 1.396(12) . ?
C23 C46 1.50(3) 6_566 ?
C23 C52 1.46(3) 5_665 ?
C23 C29 1.54(3) 7_655 ?
C23 C27 1.69(2) 2_666 ?
C25 C52 0.32(3) 4_556 ?
C25 C29 0.60(3) 8_656 ?
C25 C28 0.86(3) 8_656 ?
C25 C42 1.16(3) 4_556 ?
C25 C53 1.46(3) 4_556 ?
C25 C47 1.46(3) 5_665 ?
C25 C34 1.451(13) . ?
C26 C45 0.80(2) 2_666 ?
C26 C51 1.05(2) 8_656 ?
C26 C35 1.06(2) 8_656 ?
C26 C41 1.33(2) 8_656 ?
C26 C27 1.37(2) 8_656 ?
C26 C27 1.446(11) . ?
C26 C41 1.455(11) . ?
C26 C26 1.52(3) 8_656 ?
C27 C41 0.18(3) 8_656 ?
C27 C46 0.35(2) 3_565 ?
C27 C45 1.06(2) 3_565 ?
C27 C40 1.33(2) 8_656 ?
C27 C35 1.449(12) . ?
C28 C42 0.35(2) 7_655 ?
C28 C47 1.05(3) 6_566 ?
C28 C52 1.07(2) 7_655 ?
C28 C39 1.59(3) 7_655 ?
C28 C39 1.456(13) . ?
C29 C52 0.43(2) 7_655 ?
C29 C53 1.05(2) 7_655 ?
C29 C34 1.06(2) 8_656 ?
C29 C44 1.30(2) 2_666 ?
C29 C40 1.454(13) . ?
C34 C53 0.07(4) 4_556 ?
C34 C44 0.40(3) 3_565 ?
C34 C51 1.34(4) 4_556 ?
C34 C35 1.394(13) . ?
C34 C52 1.45(3) 4_556 ?
C35 C45 0.45(3) 3_565 ?
C35 C44 1.04(2) 3_565 ?
C35 C53 1.34(4) 4_556 ?
C35 C51 1.439(7) . ?
C39 C39 0.97(3) 3_565 ?
C39 C39 0.97(3) 7_655 ?
C39 C42 1.452(13) . ?
C39 C39 1.37(4) 5_665 ?
C40 C47 0.75(3) 2_666 ?
C40 C46 1.18(2) 2_666 ?
C40 C41 1.387(11) . ?
C40 C42 1.453(12) . ?
C40 C52 1.50(3) 7_655 ?
C41 C46 0.28(2) 2_666 ?
C41 C45 1.23(3) 2_666 ?
C41 C51 1.445(13) . ?
C42 C47 0.82(3) 2_666 ?
C42 C52 1.394(13) . ?
C44 C53 0.35(3) 8_656 ?
C44 C45 1.450(12) . ?
C44 C51 1.49(3) 8_656 ?
C44 C52 1.72(2) 8_656 ?
C45 C46 1.396(12) . ?
C45 C51 1.510(10) 7_655 ?
C46 C47 1.443(13) . ?
C46 C51 1.49(3) 2_666 ?
C51 C53 1.395(13) . ?
C52 C53 1.449(12) . ?

_cod_database_fobs_code 2108657
